data_4318463
loop_
_publ_author_name
'Maochun Hong'
'Rong Cao'
'Hiroyuki Kawaguchi'
'Kazuyuki Tatsumi'

_publ_section_title
;
 Synthesis and Reactions of Group 6 Metal Half-Sandwich Complexes of
 2,2-Dicyanoethylene-1,1-dichalcogenolates [(Cp*)M{E2CC(CN)2}2]- (M = Mo,
 W; E = S, Se)
;
_journal_name_full 'Inorganic Chemistry'
_journal_page_first 4824
_journal_page_last 4833
_journal_paper_doi 10.1021/ic025609a
_journal_volume 41
_journal_year 2002
_chemical_formula_sum 'C26 H31 K N4 O2 S5 W'
_chemical_formula_weight 814.80
_space_group_IT_number 2
_symmetry_cell_setting triclinic
_symmetry_Int_Tables_number 2
_symmetry_space_group_name_Hall '-P 1'
_symmetry_space_group_name_H-M 'P -1'
_audit_creation_date 'Sat Feb 25 15:24:02 2001'
_audit_creation_method 'from TEXRAY.INF file'
_cell_angle_alpha 105.28(4)
_cell_angle_beta 97.67(3)
_cell_angle_gamma 66.75(3)
_cell_formula_units_Z 2
_cell_length_a 13.676(5)
_cell_length_b 15.83(1)
_cell_length_c 8.641(3)
_cell_measurement_reflns_used 25
_cell_measurement_temperature 296.2
_cell_measurement_theta_max 12.5
_cell_measurement_theta_min 11.0
_cell_volume 1657.1(14)
_computing_cell_refinement 'Rigaku/AFC Diffractometer Control'
_computing_data_collection 'Rigaku/AFC Diffractometer Control'
_computing_data_reduction teXsan
_computing_publication_material teXsan
_computing_structure_refinement teXsan
_diffrn_ambient_temperature 296.2
_diffrn_measurement_device_type 'Rigaku AFC7R'
_diffrn_measurement_method \w-2\q
_diffrn_orient_matrix_UB_11 -0.06475
_diffrn_orient_matrix_UB_12 -0.00429
_diffrn_orient_matrix_UB_13 0.03368
_diffrn_orient_matrix_UB_21 0.02559
_diffrn_orient_matrix_UB_22 0.01155
_diffrn_orient_matrix_UB_23 0.11466
_diffrn_orient_matrix_UB_31 -0.03865
_diffrn_orient_matrix_UB_32 0.06958
_diffrn_orient_matrix_UB_33 0.01128
_diffrn_radiation_detector 'scintillation counter'
_diffrn_radiation_monochromator graphite
_diffrn_radiation_source 'Rigaku rotating anode'
_diffrn_radiation_type 'Mo K\a'
_diffrn_radiation_wavelength 0.7107
_diffrn_reflns_av_R_equivalents 0.010
_diffrn_reflns_av_sigmaI/netI 0.017
_diffrn_reflns_limit_h_max 16
_diffrn_reflns_limit_h_min 0
_diffrn_reflns_limit_k_max 18
_diffrn_reflns_limit_k_min -17
_diffrn_reflns_limit_l_max 10
_diffrn_reflns_limit_l_min -10
_diffrn_reflns_number 6109
_diffrn_reflns_reduction_process 'Lp corrections applied'
_diffrn_reflns_theta_max 25.00
_diffrn_reflns_theta_min 2.44
_diffrn_standards_decay_% -1.24
_diffrn_standards_interval_count 150
_diffrn_standards_number 3
_exptl_absorpt_coefficient_mu 3.959
_exptl_absorpt_correction_T_max 0.999
_exptl_absorpt_correction_T_min 0.621
_exptl_absorpt_correction_type psi-scan
_exptl_absorpt_process_details '(North, Phillips & Mathews, 1968)'
_exptl_crystal_colour colorless
_exptl_crystal_density_diffrn 1.633
_exptl_crystal_density_method 'not measured'
_exptl_crystal_description prismatic
_exptl_crystal_F_000 808.00
_exptl_crystal_size_max 0.200
_exptl_crystal_size_mid 0.200
_exptl_crystal_size_min 0.200
_refine_diff_density_max 2.90
_refine_diff_density_min -1.19
_refine_ls_extinction_method none
_refine_ls_goodness_of_fit_ref 3.651
_refine_ls_hydrogen_treatment noref
_refine_ls_matrix_type full
_refine_ls_number_constraints 0
_refine_ls_number_parameters 302
_refine_ls_number_reflns 5333
_refine_ls_number_restraints 0
_refine_ls_R_factor_all 0.0447
_refine_ls_R_factor_gt 0.0447
_refine_ls_shift/su_max 0.2006
_refine_ls_shift/su_mean 0.0443
_refine_ls_structure_factor_coef F
_refine_ls_weighting_details 'w = 1/[\s^2^(Fo) + 0.00010|Fo|^2^]'
_refine_ls_weighting_scheme calc
_refine_ls_wR_factor_gt 0.0564
_refine_ls_wR_factor_ref 0.0564
_reflns_number_gt 5333
_reflns_number_total 5840
_reflns_threshold_expression >2.0sigma(I)
_cod_data_source_file ic025609a_s1_5.cif
_cod_data_source_block '[K(thf)2][Cp*W(i-mnt)(S-i-mnt)'
_cod_depositor_comments
;
The following automatic conversions were performed:
'_reflns_observed_expression' tag replaced with
'_reflns_threshold_expression' tag as specified in the replacement
file
'cod-tools/trunk/perl-scripts/inputs/replacement_tags.lst'.

'_atom_site_calc_flags'
tag replaced with '_atom_site_calc_flag' tag as specified in the
replacement file
'cod-tools/trunk/perl-scripts/inputs/replacement_tags.lst'.

'_atom_type_scat_imag'
tag replaced with '_atom_type_scat_dispersion_imag' tag as specified
in the replacement file
'cod-tools/trunk/perl-scripts/inputs/replacement_tags.lst'.

Automatic conversion script
Id: cif_correct_tags 3137 2015-03-23 15:08:43Z antanas 
;
_cod_original_cell_volume 1657(1)
_cod_original_sg_symbol_H-M 'P -1 '
_cod_original_formula_sum 'C26 H31 K N4 O2 S5 W '
_cod_database_code 4318463

loop_
_symmetry_equiv_pos_as_xyz
x,y,z
-x,-y,-z

loop_
_atom_site_label
_atom_site_type_symbol
_atom_site_fract_x
_atom_site_fract_y
_atom_site_fract_z
_atom_site_U_iso_or_equiv
_atom_site_adp_type
_atom_site_occupancy
_atom_site_calc_flag
_atom_site_refinement_flags
_atom_site_disorder_assembly
_atom_site_disorder_group
W W 0.25820(2) 0.17005(2) 0.29362(3) 0.04853(8) Uani 1.00 d . . .
K K 0.7458(1) 0.2805(1) 0.6781(2) 0.0688(5) Uani 1.00 d . . .
S(1) S 0.1592(1) 0.1741(1) 0.0492(2) 0.0590(5) Uani 1.00 d . . .
S(2) S 0.3348(2) -0.0129(1) -0.0753(2) 0.0635(5) Uani 1.00 d . . .
S(3) S 0.3910(1) 0.0481(1) 0.1525(2) 0.0583(5) Uani 1.00 d . . .
S(4) S 0.4033(1) 0.2233(1) 0.4176(2) 0.0599(5) Uani 1.00 d . . .
S(5) S 0.2027(2) 0.3399(1) 0.3164(3) 0.0663(6) Uani 1.00 d . . .
O(1) O 0.6564(6) 0.2466(5) 0.9138(9) 0.110(2) Uiso 1.00 d . . .
O(2) O 0.7901(9) 0.3957(8) 0.935(1) 0.156(4) Uiso 1.00 d . . .
N(1) N 0.2024(6) -0.1131(5) -0.4210(9) 0.079(2) Uani 1.00 d . . .
N(2) N -0.0411(6) 0.1666(6) -0.2663(10) 0.089(3) Uani 1.00 d . . .
N(3) N 0.2242(7) 0.5824(6) 0.462(1) 0.097(3) Uani 1.00 d . . .
N(4) N 0.5319(6) 0.3941(6) 0.615(1) 0.092(3) Uani 1.00 d . . .
C(1) C 0.1502(7) 0.2215(5) 0.5265(10) 0.072(2) Uani 1.00 d . . .
C(2) C 0.2524(7) 0.1601(6) 0.5686(9) 0.077(3) Uani 1.00 d . . .
C(3) C 0.2750(6) 0.0727(5) 0.4617(9) 0.058(2) Uani 1.00 d . . .
C(4) C 0.1842(6) 0.0764(5) 0.3533(8) 0.059(2) Uani 1.00 d . . .
C(5) C 0.1064(6) 0.1720(5) 0.3940(10) 0.065(2) Uani 1.00 d . . .
C(6) C 0.089(1) 0.3210(7) 0.615(1) 0.130(4) Uani 1.00 d . . .
C(7) C 0.3183(9) 0.1873(8) 0.711(1) 0.103(3) Uani 1.00 d . . .
C(8) C 0.3680(7) -0.0168(7) 0.478(1) 0.088(3) Uani 1.00 d . . .
C(9) C 0.1665(8) -0.0048(6) 0.240(1) 0.084(3) Uani 1.00 d . . .
C(10) C -0.0033(7) 0.2037(7) 0.325(1) 0.098(3) Uani 1.00 d . . .
C(11) C 0.2077(6) 0.0681(5) -0.0909(8) 0.057(2) Uani 1.00 d . . .
C(12) C 0.1427(6) 0.0472(5) -0.2228(8) 0.056(2) Uani 1.00 d . . .
C(13) C 0.1772(6) -0.0424(6) -0.3337(9) 0.065(2) Uani 1.00 d . . .
C(14) C 0.0413(6) 0.1144(6) -0.2474(9) 0.063(2) Uani 1.00 d . . .
C(15) C 0.3228(5) 0.3372(5) 0.4125(8) 0.055(2) Uani 1.00 d . . .
C(16) C 0.3497(5) 0.4161(5) 0.4746(8) 0.055(2) Uani 1.00 d . . .
C(17) C 0.4513(6) 0.4051(5) 0.5516(10) 0.064(2) Uani 1.00 d . . .
C(18) C 0.2790(6) 0.5073(5) 0.468(1) 0.065(2) Uani 1.00 d . . .
C(19) C 0.701(1) 0.2472(10) 1.070(2) 0.129(4) Uiso 1.00 d . . .
C(20) C 0.604(2) 0.294(1) 1.174(2) 0.185(7) Uiso 1.00 d . . .
C(21) C 0.515(2) 0.293(2) 1.074(3) 0.215(9) Uiso 1.00 d . . .
C(22) C 0.549(1) 0.262(1) 0.916(2) 0.151(5) Uiso 1.00 d . . .
C(23) C 0.897(2) 0.400(2) 0.989(3) 0.24(1) Uiso 1.00 d . . .
C(24) C 0.889(3) 0.463(2) 1.109(4) 0.28(1) Uiso 1.00 d . . .
C(25) C 0.782(3) 0.530(2) 1.063(4) 0.29(1) Uiso 1.00 d . . .
C(26) C 0.723(2) 0.484(2) 0.987(3) 0.26(1) Uiso 1.00 d . . .
H(1) H 0.1339 0.3413 0.7023 0.1575 Uiso 1.00 calc . . .
H(2) H 0.0688 0.3628 0.5419 0.1575 Uiso 1.00 calc . . .
H(3) H 0.0259 0.3241 0.6590 0.1575 Uiso 1.00 calc . . .
H(4) H 0.3857 0.1345 0.7152 0.1238 Uiso 1.00 calc . . .
H(5) H 0.3320 0.2413 0.7021 0.1238 Uiso 1.00 calc . . .
H(6) H 0.2805 0.2029 0.8081 0.1238 Uiso 1.00 calc . . .
H(7) H 0.3634 -0.0318 0.5786 0.1022 Uiso 1.00 calc . . .
H(8) H 0.3660 -0.0681 0.3894 0.1022 Uiso 1.00 calc . . .
H(9) H 0.4340 -0.0074 0.4792 0.1022 Uiso 1.00 calc . . .
H(10) H 0.1100 -0.0161 0.2785 0.0994 Uiso 1.00 calc . . .
H(11) H 0.1462 0.0085 0.1348 0.0994 Uiso 1.00 calc . . .
H(12) H 0.2314 -0.0608 0.2336 0.0994 Uiso 1.00 calc . . .
H(13) H -0.0403 0.2702 0.3716 0.1182 Uiso 1.00 calc . . .
H(14) H -0.0009 0.1935 0.2099 0.1182 Uiso 1.00 calc . . .
H(15) H -0.0405 0.1677 0.3489 0.1182 Uiso 1.00 calc . . .
H(16) H 0.7426 0.1821 1.0820 0.1553 Uiso 1.00 calc . . .
H(17) H 0.7476 0.2822 1.0971 0.1553 Uiso 1.00 calc . . .
H(18) H 0.6107 0.2585 1.2553 0.2155 Uiso 1.00 calc . . .
H(19) H 0.5950 0.3579 1.2270 0.2155 Uiso 1.00 calc . . .
H(20) H 0.4864 0.2501 1.0959 0.2564 Uiso 1.00 calc . . .
H(21) H 0.4609 0.3555 1.0876 0.2564 Uiso 1.00 calc . . .
H(22) H 0.5066 0.3074 0.8558 0.1821 Uiso 1.00 calc . . .
H(23) H 0.5399 0.2015 0.8683 0.1821 Uiso 1.00 calc . . .
H(24) H 0.9422 0.3406 1.0181 0.2893 Uiso 1.00 calc . . .
H(25) H 0.9268 0.4097 0.9056 0.2893 Uiso 1.00 calc . . .
H(26) H 0.8902 0.4463 1.2083 0.3414 Uiso 1.00 calc . . .
H(27) H 0.9467 0.4876 1.1156 0.3414 Uiso 1.00 calc . . .
H(28) H 0.7458 0.5739 1.1588 0.3366 Uiso 1.00 calc . . .
H(29) H 0.7916 0.5682 0.9958 0.3366 Uiso 1.00 calc . . .
H(30) H 0.6900 0.5113 0.8928 0.3121 Uiso 1.00 calc . . .
H(31) H 0.6725 0.4898 1.0537 0.3121 Uiso 1.00 calc . . .

loop_
_atom_site_aniso_label
_atom_site_aniso_U_11
_atom_site_aniso_U_22
_atom_site_aniso_U_33
_atom_site_aniso_U_12
_atom_site_aniso_U_13
_atom_site_aniso_U_23
W 0.0436(1) 0.0524(2) 0.0547(2) -0.0228(1) 0.0069(1) 0.0107(1)
K 0.0604(10) 0.0654(10) 0.075(1) -0.0191(8) -0.0008(8) 0.0151(8)
S(1) 0.0517(10) 0.064(1) 0.0580(10) -0.0208(8) 0.0017(8) 0.0102(8)
S(2) 0.054(1) 0.069(1) 0.057(1) -0.0152(9) 0.0043(8) 0.0082(9)
S(3) 0.0439(9) 0.070(1) 0.0582(10) -0.0181(8) 0.0047(7) 0.0131(8)
S(4) 0.0506(9) 0.0593(10) 0.078(1) -0.0260(8) -0.0045(8) 0.0241(9)
S(5) 0.057(1) 0.057(1) 0.088(1) -0.0259(8) -0.0095(9) 0.0216(9)
N(1) 0.088(5) 0.071(4) 0.071(4) -0.033(4) 0.000(4) 0.002(4)
N(2) 0.068(5) 0.092(5) 0.099(5) -0.026(4) -0.018(4) 0.024(4)
N(3) 0.086(5) 0.067(5) 0.132(7) -0.021(4) 0.011(5) 0.020(5)
N(4) 0.075(5) 0.100(5) 0.112(6) -0.046(4) -0.025(4) 0.034(5)
C(1) 0.083(5) 0.058(4) 0.078(5) -0.024(4) 0.039(4) 0.005(4)
C(2) 0.105(6) 0.092(5) 0.062(4) -0.067(4) 0.013(4) 0.014(4)
C(3) 0.052(4) 0.072(4) 0.060(4) -0.028(3) 0.006(3) 0.020(3)
C(4) 0.067(4) 0.063(4) 0.061(4) -0.039(3) 0.014(3) 0.009(3)
C(5) 0.047(4) 0.072(5) 0.084(5) -0.021(3) 0.023(3) 0.024(4)
C(6) 0.18(1) 0.078(6) 0.130(9) -0.054(7) 0.092(8) -0.022(6)
C(7) 0.129(7) 0.159(8) 0.064(5) -0.106(6) -0.003(5) 0.016(5)
C(8) 0.073(5) 0.104(6) 0.104(6) -0.030(5) 0.013(5) 0.051(5)
C(9) 0.106(6) 0.089(5) 0.080(5) -0.063(5) 0.010(5) 0.014(4)
C(10) 0.053(5) 0.112(7) 0.135(8) -0.018(5) 0.023(5) 0.048(6)
C(11) 0.058(4) 0.075(4) 0.052(4) -0.035(3) 0.005(3) 0.019(3)
C(12) 0.056(4) 0.063(4) 0.052(4) -0.028(3) 0.000(3) 0.014(3)
C(13) 0.069(5) 0.083(5) 0.057(4) -0.039(4) -0.010(4) 0.027(4)
C(14) 0.054(4) 0.073(5) 0.070(5) -0.035(4) 0.000(3) 0.016(4)
C(15) 0.048(4) 0.065(4) 0.057(4) -0.024(3) 0.002(3) 0.020(3)
C(16) 0.054(4) 0.057(4) 0.061(4) -0.028(3) 0.002(3) 0.017(3)
C(17) 0.065(5) 0.058(4) 0.077(5) -0.030(3) 0.002(4) 0.019(4)
C(18) 0.057(4) 0.053(4) 0.087(5) -0.023(3) 0.010(4) 0.013(4)

loop_
_atom_type_symbol
_atom_type_description
_atom_type_scat_dispersion_real
_atom_type_scat_dispersion_imag
_atom_type_scat_source
W W -0.849 6.872
;International Tables for Crystallography
(1992, Vol. C, Tables 4.2.6.8 and 6.1.1.1)
;
S S 0.125 0.123
;International Tables for Crystallography
(1992, Vol. C, Tables 4.2.6.8 and 6.1.1.1)
;
N N 0.006 0.003
;International Tables for Crystallography
(1992, Vol. C, Tables 4.2.6.8 and 6.1.1.1)
;
C C 0.003 0.002
;International Tables for Crystallography
(1992, Vol. C, Tables 4.2.6.8 and 6.1.1.1)
;
K K 0.200 0.250
;International Tables for Crystallography
(1992, Vol. C, Tables 4.2.6.8 and 6.1.1.1)
;
H H 0.000 0.000
;International Tables for Crystallography
(1992, Vol. C, Table 6.1.1.2)
;
O O 0.011 0.006
;International Tables for Crystallography
(1992, Vol. C, Tables 4.2.6.8 and 6.1.1.1)
;

loop_
_geom_angle_atom_site_label_1
_geom_angle_atom_site_label_2
_geom_angle_atom_site_label_3
_geom_angle
_geom_angle_site_symmetry_1
_geom_angle_site_symmetry_2
_geom_angle_site_symmetry_3
_geom_angle_publ_flag
S(1) W S(3) 86.71(6) 1_555 1_555 1_555 yes
S(1) W S(4) 134.89(6) 1_555 1_555 1_555 yes
S(1) W S(5) 83.51(7) 1_555 1_555 1_555 yes
S(1) W C(1) 113.9(2) 1_555 1_555 1_555 yes
S(1) W C(2) 142.8(2) 1_555 1_555 1_555 yes
S(1) W C(3) 126.1(2) 1_555 1_555 1_555 yes
S(1) W C(4) 90.7(2) 1_555 1_555 1_555 yes
S(1) W C(5) 85.0(2) 1_555 1_555 1_555 yes
S(3) W S(4) 83.37(7) 1_555 1_555 1_555 yes
S(3) W S(5) 129.45(7) 1_555 1_555 1_555 yes
S(3) W C(1) 144.1(2) 1_555 1_555 1_555 yes
S(3) W C(2) 113.7(2) 1_555 1_555 1_555 yes
S(3) W C(3) 87.0(2) 1_555 1_555 1_555 yes
S(3) W C(4) 94.5(2) 1_555 1_555 1_555 yes
S(3) W C(5) 129.8(2) 1_555 1_555 1_555 yes
S(4) W S(5) 69.92(6) 1_555 1_555 1_555 yes
S(4) W C(1) 99.1(2) 1_555 1_555 1_555 yes
S(4) W C(2) 80.2(2) 1_555 1_555 1_555 yes
S(4) W C(3) 97.2(2) 1_555 1_555 1_555 yes
S(4) W C(4) 133.8(2) 1_555 1_555 1_555 yes
S(4) W C(5) 133.3(2) 1_555 1_555 1_555 yes
S(5) W C(1) 83.7(2) 1_555 1_555 1_555 yes
S(5) W C(2) 103.3(2) 1_555 1_555 1_555 yes
S(5) W C(3) 136.9(2) 1_555 1_555 1_555 yes
S(5) W C(4) 135.0(2) 1_555 1_555 1_555 yes
S(5) W C(5) 98.6(2) 1_555 1_555 1_555 yes
C(1) W C(2) 33.9(3) 1_555 1_555 1_555 yes
C(1) W C(3) 57.1(3) 1_555 1_555 1_555 yes
C(1) W C(4) 58.1(3) 1_555 1_555 1_555 yes
C(1) W C(5) 34.3(3) 1_555 1_555 1_555 yes
C(2) W C(3) 33.8(3) 1_555 1_555 1_555 yes
C(2) W C(4) 58.4(3) 1_555 1_555 1_555 yes
C(2) W C(5) 57.9(3) 1_555 1_555 1_555 yes
C(3) W C(4) 36.7(3) 1_555 1_555 1_555 yes
C(3) W C(5) 59.8(3) 1_555 1_555 1_555 yes
C(4) W C(5) 36.4(2) 1_555 1_555 1_555 yes
O(1) K O(2) 79.4(3) 1_555 1_555 1_555 yes
W S(1) C(11) 112.0(2) 1_555 1_555 1_555 yes
W S(1) C(12) 136.6(2) 1_555 1_555 1_555 yes
W S(1) H(14) 86.39(6) 1_555 1_555 1_555 no
C(11) S(1) C(12) 26.5(3) 1_555 1_555 1_555 yes
C(11) S(1) H(14) 114.4(2) 1_555 1_555 1_555 no
C(12) S(1) H(14) 101.4(2) 1_555 1_555 1_555 no
S(3) S(2) C(11) 102.6(2) 1_555 1_555 1_555 yes
S(3) S(2) C(12) 129.7(2) 1_555 1_555 1_555 yes
C(11) S(2) C(12) 27.2(3) 1_555 1_555 1_555 yes
W S(3) S(2) 111.87(9) 1_555 1_555 1_555 yes
W S(4) C(15) 90.0(2) 1_555 1_555 1_555 yes
W S(4) C(16) 114.2(2) 1_555 1_555 1_555 yes
W S(4) H(5) 87.40(6) 1_555 1_555 1_555 no
C(15) S(4) C(16) 24.3(3) 1_555 1_555 1_555 yes
C(15) S(4) H(5) 91.9(2) 1_555 1_555 1_555 no
C(16) S(4) H(5) 91.4(2) 1_555 1_555 1_555 no
W S(5) C(15) 90.0(2) 1_555 1_555 1_555 yes
W S(5) C(16) 114.4(2) 1_555 1_555 1_555 yes
W S(5) H(2) 86.01(6) 1_555 1_555 1_555 no
C(15) S(5) C(16) 24.5(3) 1_555 1_555 1_555 yes
C(15) S(5) H(2) 107.7(2) 1_555 1_555 1_555 no
C(16) S(5) H(2) 106.3(2) 1_555 1_555 1_555 no
K O(1) C(19) 123.0(8) 1_555 1_555 1_555 yes
K O(1) C(20) 147.5(6) 1_555 1_555 1_555 yes
K O(1) C(21) 148.2(7) 1_555 1_555 1_555 yes
K O(1) C(22) 124.8(8) 1_555 1_555 1_555 yes
K O(1) H(12) 82.4(2) 1_555 1_555 2_656 no
K O(1) H(16) 123.1(4) 1_555 1_555 1_555 no
K O(1) H(17) 97.6(3) 1_555 1_555 1_555 no
K O(1) H(22) 98.9(3) 1_555 1_555 1_555 no
K O(1) H(23) 122.6(3) 1_555 1_555 1_555 no
C(19) O(1) C(20) 40.7(7) 1_555 1_555 1_555 yes
C(19) O(1) C(21) 75.3(9) 1_555 1_555 1_555 yes
C(19) O(1) C(22) 108(1) 1_555 1_555 1_555 yes
C(19) O(1) H(12) 98.8(7) 1_555 1_555 2_656 no
C(19) O(1) H(16) 27.2(6) 1_555 1_555 1_555 no
C(19) O(1) H(17) 27.2(6) 1_555 1_555 1_555 no
C(19) O(1) H(22) 126.7(8) 1_555 1_555 1_555 no
C(19) O(1) H(23) 113.7(8) 1_555 1_555 1_555 no
C(20) O(1) C(21) 35.4(7) 1_555 1_555 1_555 yes
C(20) O(1) C(22) 69.9(9) 1_555 1_555 1_555 yes
C(20) O(1) H(12) 122.9(6) 1_555 1_555 2_656 no
C(20) O(1) H(16) 58.0(5) 1_555 1_555 1_555 no
C(20) O(1) H(17) 58.0(6) 1_555 1_555 1_555 no
C(20) O(1) H(22) 86.2(6) 1_555 1_555 1_555 no
C(20) O(1) H(23) 84.4(6) 1_555 1_555 1_555 no
C(21) O(1) C(22) 34.5(9) 1_555 1_555 1_555 yes
C(21) O(1) H(12) 123.1(6) 1_555 1_555 2_656 no
C(21) O(1) H(16) 85.5(7) 1_555 1_555 1_555 no
C(21) O(1) H(17) 92.8(7) 1_555 1_555 1_555 no
C(21) O(1) H(22) 53.5(7) 1_555 1_555 1_555 no
C(21) O(1) H(23) 53.6(6) 1_555 1_555 1_555 no
C(22) O(1) H(12) 108.8(8) 1_555 1_555 2_656 no
C(22) O(1) H(16) 111.5(8) 1_555 1_555 1_555 no
C(22) O(1) H(17) 127.1(9) 1_555 1_555 1_555 no
C(22) O(1) H(22) 28.0(7) 1_555 1_555 1_555 no
C(22) O(1) H(23) 28.0(7) 1_555 1_555 1_555 no
H(12) O(1) H(16) 72.3(2) 2_656 1_555 1_555 no
H(12) O(1) H(17) 106.7(3) 2_656 1_555 1_555 no
H(12) O(1) H(22) 119.8(3) 2_656 1_555 1_555 no
H(12) O(1) H(23) 80.9(3) 2_656 1_555 1_555 no
H(16) O(1) H(17) 47.2(2) 1_555 1_555 1_555 no
H(16) O(1) H(22) 138.0(4) 1_555 1_555 1_555 no
H(16) O(1) H(23) 102.8(4) 1_555 1_555 1_555 no
H(17) O(1) H(22) 132.2(4) 1_555 1_555 1_555 no
H(17) O(1) H(23) 139.8(4) 1_555 1_555 1_555 no
H(22) O(1) H(23) 47.9(2) 1_555 1_555 1_555 no
K O(2) C(23) 127(1) 1_555 1_555 1_555 yes
K O(2) C(24) 157(1) 1_555 1_555 1_555 yes
K O(2) C(25) 151(1) 1_555 1_555 1_555 yes
K O(2) C(26) 123(1) 1_555 1_555 1_555 yes
K O(2) H(17) 83.0(3) 1_555 1_555 1_555 no
K O(2) H(24) 112.4(5) 1_555 1_555 1_555 no
K O(2) H(25) 110.1(4) 1_555 1_555 1_555 no
K O(2) H(26) 157.3(5) 1_555 1_555 1_555 no
K O(2) H(29) 134.8(4) 1_555 1_555 1_555 no
K O(2) H(30) 98.2(4) 1_555 1_555 1_555 no
K O(2) H(31) 117.0(5) 1_555 1_555 1_555 no
C(23) O(2) C(24) 29(1) 1_555 1_555 1_555 yes
C(23) O(2) C(25) 66(1) 1_555 1_555 1_555 yes
C(23) O(2) C(26) 101(1) 1_555 1_555 1_555 yes
C(23) O(2) H(17) 108(1) 1_555 1_555 1_555 no
C(23) O(2) H(24) 26(1) 1_555 1_555 1_555 no
C(23) O(2) H(25) 26(1) 1_555 1_555 1_555 no
C(23) O(2) H(26) 40(1) 1_555 1_555 1_555 no
C(23) O(2) H(29) 66(1) 1_555 1_555 1_555 no
C(23) O(2) H(30) 112(1) 1_555 1_555 1_555 no
C(23) O(2) H(31) 115(1) 1_555 1_555 1_555 no
C(24) O(2) C(25) 40.7(10) 1_555 1_555 1_555 yes
C(24) O(2) C(26) 74(1) 1_555 1_555 1_555 yes
C(24) O(2) H(17) 105.3(9) 1_555 1_555 1_555 no
C(24) O(2) H(24) 48.6(9) 1_555 1_555 1_555 no
C(24) O(2) H(25) 48.6(9) 1_555 1_555 1_555 no
C(24) O(2) H(26) 20.7(8) 1_555 1_555 1_555 no
C(24) O(2) H(29) 48.7(9) 1_555 1_555 1_555 no
C(24) O(2) H(30) 94.1(9) 1_555 1_555 1_555 no
C(24) O(2) H(31) 85.6(9) 1_555 1_555 1_555 no
C(25) O(2) C(26) 34(1) 1_555 1_555 1_555 yes
C(25) O(2) H(17) 118.6(9) 1_555 1_555 1_555 no
C(25) O(2) H(24) 89(1) 1_555 1_555 1_555 no
C(25) O(2) H(25) 70.8(10) 1_555 1_555 1_555 no
C(25) O(2) H(26) 50.7(10) 1_555 1_555 1_555 no
C(25) O(2) H(29) 19.5(9) 1_555 1_555 1_555 no
C(25) O(2) H(30) 54.4(10) 1_555 1_555 1_555 no
C(25) O(2) H(31) 54.5(10) 1_555 1_555 1_555 no
C(26) O(2) H(17) 109(1) 1_555 1_555 1_555 no
C(26) O(2) H(24) 123(1) 1_555 1_555 1_555 no
C(26) O(2) H(25) 100(1) 1_555 1_555 1_555 no
C(26) O(2) H(26) 79(1) 1_555 1_555 1_555 no
C(26) O(2) H(29) 39(1) 1_555 1_555 1_555 no
C(26) O(2) H(30) 28(1) 1_555 1_555 1_555 no
C(26) O(2) H(31) 28(1) 1_555 1_555 1_555 no
H(17) O(2) H(24) 86.1(4) 1_555 1_555 1_555 no
H(17) O(2) H(25) 131.9(5) 1_555 1_555 1_555 no
H(17) O(2) H(26) 84.7(3) 1_555 1_555 1_555 no
H(17) O(2) H(29) 138.0(4) 1_555 1_555 1_555 no
H(17) O(2) H(30) 125.4(5) 1_555 1_555 1_555 no
H(17) O(2) H(31) 81.4(4) 1_555 1_555 1_555 no
H(24) O(2) H(25) 45.9(3) 1_555 1_555 1_555 no
H(24) O(2) H(26) 47.6(2) 1_555 1_555 1_555 no
H(24) O(2) H(29) 92.3(4) 1_555 1_555 1_555 no
H(24) O(2) H(30) 139.1(6) 1_555 1_555 1_555 no
H(24) O(2) H(31) 126.7(5) 1_555 1_555 1_555 no
H(25) O(2) H(26) 65.5(3) 1_555 1_555 1_555 no
H(25) O(2) H(29) 61.0(3) 1_555 1_555 1_555 no
H(25) O(2) H(30) 99.1(5) 1_555 1_555 1_555 no
H(25) O(2) H(31) 125.2(6) 1_555 1_555 1_555 no
H(26) O(2) H(29) 64.5(2) 1_555 1_555 1_555 no
H(26) O(2) H(30) 104.5(4) 1_555 1_555 1_555 no
H(26) O(2) H(31) 79.7(4) 1_555 1_555 1_555 no
H(29) O(2) H(30) 47.0(2) 1_555 1_555 1_555 no
H(29) O(2) H(31) 66.2(3) 1_555 1_555 1_555 no
H(30) O(2) H(31) 49.4(3) 1_555 1_555 1_555 no
C(12) N(1) C(13) 0.9(5) 1_555 1_555 1_555 yes
C(12) N(2) C(14) 0.9(5) 1_555 1_555 1_555 yes
C(16) N(3) C(18) 1.1(5) 1_555 1_555 1_555 yes
C(16) N(4) C(17) 1.2(5) 1_555 1_555 1_555 yes
W C(1) C(2) 73.4(4) 1_555 1_555 1_555 yes
W C(1) C(3) 59.0(2) 1_555 1_555 1_555 yes
W C(1) C(4) 57.8(2) 1_555 1_555 1_555 yes
W C(1) C(5) 69.6(4) 1_555 1_555 1_555 yes
W C(1) C(6) 127.5(6) 1_555 1_555 1_555 yes
W C(1) C(7) 90.6(3) 1_555 1_555 1_555 yes
W C(1) C(10) 86.4(3) 1_555 1_555 1_555 yes
W C(1) H(1) 123.8(4) 1_555 1_555 1_555 no
W C(1) H(2) 103.5(3) 1_555 1_555 1_555 no
W C(1) H(3) 147.7(4) 1_555 1_555 1_555 no
W C(1) H(13) 97.1(3) 1_555 1_555 1_555 no
C(2) C(1) C(3) 35.7(4) 1_555 1_555 1_555 yes
C(2) C(1) C(4) 72.7(5) 1_555 1_555 1_555 yes
C(2) C(1) C(5) 110.0(7) 1_555 1_555 1_555 yes
C(2) C(1) C(6) 126.9(9) 1_555 1_555 1_555 yes
C(2) C(1) C(7) 28.8(5) 1_555 1_555 1_555 yes
C(2) C(1) C(10) 136.1(6) 1_555 1_555 1_555 yes
C(2) C(1) H(1) 100.6(6) 1_555 1_555 1_555 no
C(2) C(1) H(2) 138.2(6) 1_555 1_555 1_555 no
C(2) C(1) H(3) 133.3(6) 1_555 1_555 1_555 no
C(2) C(1) H(13) 157.2(6) 1_555 1_555 1_555 no
C(3) C(1) C(4) 37.0(3) 1_555 1_555 1_555 yes
C(3) C(1) C(5) 74.3(5) 1_555 1_555 1_555 yes
C(3) C(1) C(6) 162.4(9) 1_555 1_555 1_555 yes
C(3) C(1) C(7) 64.5(4) 1_555 1_555 1_555 yes
C(3) C(1) C(10) 100.6(4) 1_555 1_555 1_555 yes
C(3) C(1) H(1) 136.2(5) 1_555 1_555 1_555 no
C(3) C(1) H(2) 161.3(4) 1_555 1_555 1_555 no
C(3) C(1) H(3) 152.9(4) 1_555 1_555 1_555 no
C(3) C(1) H(13) 121.7(4) 1_555 1_555 1_555 no
C(4) C(1) C(5) 37.2(4) 1_555 1_555 1_555 yes
C(4) C(1) C(6) 159.7(9) 1_555 1_555 1_555 yes
C(4) C(1) C(7) 101.4(4) 1_555 1_555 1_555 yes
C(4) C(1) C(10) 63.6(4) 1_555 1_555 1_555 yes
C(4) C(1) H(1) 172.7(5) 1_555 1_555 1_555 no
C(4) C(1) H(2) 141.9(5) 1_555 1_555 1_555 no
C(4) C(1) H(3) 137.8(5) 1_555 1_555 1_555 no
C(4) C(1) H(13) 84.6(3) 1_555 1_555 1_555 no
C(5) C(1) C(6) 122.9(9) 1_555 1_555 1_555 yes
C(5) C(1) C(7) 138.6(6) 1_555 1_555 1_555 yes
C(5) C(1) C(10) 26.6(4) 1_555 1_555 1_555 yes
C(5) C(1) H(1) 149.3(6) 1_555 1_555 1_555 no
C(5) C(1) H(2) 107.5(6) 1_555 1_555 1_555 no
C(5) C(1) H(3) 107.3(6) 1_555 1_555 1_555 no
C(5) C(1) H(13) 47.5(4) 1_555 1_555 1_555 no
C(6) C(1) C(7) 98.1(8) 1_555 1_555 1_555 yes
C(6) C(1) C(10) 96.4(8) 1_555 1_555 1_555 yes
C(6) C(1) H(1) 26.5(6) 1_555 1_555 1_555 no
C(6) C(1) H(2) 26.5(5) 1_555 1_555 1_555 no
C(6) C(1) H(3) 26.5(5) 1_555 1_555 1_555 no
C(6) C(1) H(13) 75.4(7) 1_555 1_555 1_555 no
C(7) C(1) C(10) 163.7(5) 1_555 1_555 1_555 yes
C(7) C(1) H(1) 71.8(4) 1_555 1_555 1_555 no
C(7) C(1) H(2) 112.4(4) 1_555 1_555 1_555 no
C(7) C(1) H(3) 108.1(4) 1_555 1_555 1_555 no
C(7) C(1) H(13) 172.0(4) 1_555 1_555 1_555 no
C(10) C(1) H(1) 122.8(4) 1_555 1_555 1_555 no
C(10) C(1) H(2) 83.8(4) 1_555 1_555 1_555 no
C(10) C(1) H(3) 82.2(4) 1_555 1_555 1_555 no
C(10) C(1) H(13) 21.1(2) 1_555 1_555 1_555 no
H(1) C(1) H(2) 45.4(2) 1_555 1_555 1_555 no
H(1) C(1) H(3) 45.4(2) 1_555 1_555 1_555 no
H(1) C(1) H(13) 101.9(3) 1_555 1_555 1_555 no
H(2) C(1) H(3) 45.4(2) 1_555 1_555 1_555 no
H(2) C(1) H(13) 63.6(2) 1_555 1_555 1_555 no
H(3) C(1) H(13) 64.0(2) 1_555 1_555 1_555 no
W C(2) C(1) 72.6(4) 1_555 1_555 1_555 yes
W C(2) C(3) 68.3(4) 1_555 1_555 1_555 yes
W C(2) C(4) 57.5(2) 1_555 1_555 1_555 yes
W C(2) C(5) 59.0(3) 1_555 1_555 1_555 yes
W C(2) C(6) 89.2(4) 1_555 1_555 1_555 yes
W C(2) C(7) 127.8(6) 1_555 1_555 1_555 yes
W C(2) C(8) 87.1(3) 1_555 1_555 1_555 yes
W C(2) H(1) 100.5(3) 1_555 1_555 1_555 no
W C(2) H(4) 121.4(4) 1_555 1_555 1_555 no
W C(2) H(5) 104.8(3) 1_555 1_555 1_555 no
W C(2) H(6) 150.2(4) 1_555 1_555 1_555 no
C(1) C(2) C(3) 107.7(7) 1_555 1_555 1_555 yes
C(1) C(2) C(4) 71.3(5) 1_555 1_555 1_555 yes
C(1) C(2) C(5) 34.9(4) 1_555 1_555 1_555 yes
C(1) C(2) C(6) 27.5(5) 1_555 1_555 1_555 yes
C(1) C(2) C(7) 124.0(8) 1_555 1_555 1_555 yes
C(1) C(2) C(8) 135.9(6) 1_555 1_555 1_555 yes
C(1) C(2) H(1) 48.4(4) 1_555 1_555 1_555 no
C(1) C(2) H(4) 150.7(6) 1_555 1_555 1_555 no
C(1) C(2) H(5) 108.1(6) 1_555 1_555 1_555 no
C(1) C(2) H(6) 108.4(6) 1_555 1_555 1_555 no
C(3) C(2) C(4) 36.4(4) 1_555 1_555 1_555 yes
C(3) C(2) C(5) 72.8(5) 1_555 1_555 1_555 yes
C(3) C(2) C(6) 135.1(7) 1_555 1_555 1_555 yes
C(3) C(2) C(7) 128.2(9) 1_555 1_555 1_555 yes
C(3) C(2) C(8) 28.7(4) 1_555 1_555 1_555 yes
C(3) C(2) H(1) 156.0(6) 1_555 1_555 1_555 no
C(3) C(2) H(4) 101.6(6) 1_555 1_555 1_555 no
C(3) C(2) H(5) 139.1(7) 1_555 1_555 1_555 no
C(3) C(2) H(6) 134.5(6) 1_555 1_555 1_555 no
C(4) C(2) C(5) 36.5(3) 1_555 1_555 1_555 yes
C(4) C(2) C(6) 98.7(5) 1_555 1_555 1_555 yes
C(4) C(2) C(7) 164.0(8) 1_555 1_555 1_555 yes
C(4) C(2) C(8) 64.7(4) 1_555 1_555 1_555 yes
C(4) C(2) H(1) 119.6(4) 1_555 1_555 1_555 no
C(4) C(2) H(4) 137.9(5) 1_555 1_555 1_555 no
C(4) C(2) H(5) 162.0(4) 1_555 1_555 1_555 no
C(4) C(2) H(6) 152.1(4) 1_555 1_555 1_555 no
C(5) C(2) C(6) 62.3(4) 1_555 1_555 1_555 yes
C(5) C(2) C(7) 158.6(8) 1_555 1_555 1_555 yes
C(5) C(2) C(8) 101.1(4) 1_555 1_555 1_555 yes
C(5) C(2) H(1) 83.2(3) 1_555 1_555 1_555 no
C(5) C(2) H(4) 174.0(5) 1_555 1_555 1_555 no
C(5) C(2) H(5) 140.1(5) 1_555 1_555 1_555 no
C(5) C(2) H(6) 137.2(5) 1_555 1_555 1_555 no
C(6) C(2) C(7) 96.5(7) 1_555 1_555 1_555 yes
C(6) C(2) C(8) 162.1(5) 1_555 1_555 1_555 yes
C(6) C(2) H(1) 20.9(3) 1_555 1_555 1_555 no
C(6) C(2) H(4) 123.2(5) 1_555 1_555 1_555 no
C(6) C(2) H(5) 82.9(4) 1_555 1_555 1_555 no
C(6) C(2) H(6) 83.1(4) 1_555 1_555 1_555 no
C(7) C(2) C(8) 99.6(7) 1_555 1_555 1_555 yes
C(7) C(2) H(1) 75.6(6) 1_555 1_555 1_555 no
C(7) C(2) H(4) 26.7(5) 1_555 1_555 1_555 no
C(7) C(2) H(5) 26.7(4) 1_555 1_555 1_555 no
C(7) C(2) H(6) 26.7(4) 1_555 1_555 1_555 no
C(8) C(2) H(1) 172.4(4) 1_555 1_555 1_555 no
C(8) C(2) H(4) 73.1(4) 1_555 1_555 1_555 no
C(8) C(2) H(5) 115.0(5) 1_555 1_555 1_555 no
C(8) C(2) H(6) 108.3(4) 1_555 1_555 1_555 no
H(1) C(2) H(4) 102.3(3) 1_555 1_555 1_555 no
H(1) C(2) H(5) 63.1(2) 1_555 1_555 1_555 no
H(1) C(2) H(6) 64.8(2) 1_555 1_555 1_555 no
H(4) C(2) H(5) 45.8(2) 1_555 1_555 1_555 no
H(4) C(2) H(6) 45.8(2) 1_555 1_555 1_555 no
H(5) C(2) H(6) 45.8(2) 1_555 1_555 1_555 no
W C(3) C(1) 64.0(3) 1_555 1_555 1_555 yes
W C(3) C(2) 77.9(5) 1_555 1_555 1_555 yes
W C(3) C(4) 70.5(4) 1_555 1_555 1_555 yes
W C(3) C(5) 60.7(2) 1_555 1_555 1_555 yes
W C(3) C(7) 92.7(3) 1_555 1_555 1_555 yes
W C(3) C(8) 127.7(5) 1_555 1_555 1_555 yes
W C(3) C(9) 86.3(3) 1_555 1_555 1_555 yes
W C(3) H(4) 102.5(3) 1_555 1_555 1_555 no
W C(3) H(7) 152.2(3) 1_555 1_555 1_555 no
W C(3) H(8) 118.1(3) 1_555 1_555 1_555 no
W C(3) H(9) 106.6(3) 1_555 1_555 1_555 no
W C(3) H(12) 95.6(2) 1_555 1_555 1_555 no
C(1) C(3) C(2) 36.6(5) 1_555 1_555 1_555 yes
C(1) C(3) C(4) 72.3(5) 1_555 1_555 1_555 yes
C(1) C(3) C(5) 35.7(3) 1_555 1_555 1_555 yes
C(1) C(3) C(7) 63.5(4) 1_555 1_555 1_555 yes
C(1) C(3) C(8) 160.3(6) 1_555 1_555 1_555 yes
C(1) C(3) C(9) 99.1(4) 1_555 1_555 1_555 yes
C(1) C(3) H(4) 84.6(3) 1_555 1_555 1_555 no
C(1) C(3) H(7) 136.9(4) 1_555 1_555 1_555 no
C(1) C(3) H(8) 170.1(4) 1_555 1_555 1_555 no
C(1) C(3) H(9) 144.3(4) 1_555 1_555 1_555 no
C(1) C(3) H(12) 120.1(4) 1_555 1_555 1_555 no
C(2) C(3) C(4) 108.9(7) 1_555 1_555 1_555 yes
C(2) C(3) C(5) 72.3(5) 1_555 1_555 1_555 yes
C(2) C(3) C(7) 27.0(5) 1_555 1_555 1_555 yes
C(2) C(3) C(8) 125.1(8) 1_555 1_555 1_555 yes
C(2) C(3) C(9) 135.3(6) 1_555 1_555 1_555 yes
C(2) C(3) H(4) 48.0(4) 1_555 1_555 1_555 no
C(2) C(3) H(7) 109.3(5) 1_555 1_555 1_555 no
C(2) C(3) H(8) 151.6(6) 1_555 1_555 1_555 no
C(2) C(3) H(9) 109.4(6) 1_555 1_555 1_555 no
C(2) C(3) H(12) 156.3(6) 1_555 1_555 1_555 no
C(4) C(3) C(5) 36.6(4) 1_555 1_555 1_555 yes
C(4) C(3) C(7) 135.7(6) 1_555 1_555 1_555 yes
C(4) C(3) C(8) 124.8(7) 1_555 1_555 1_555 yes
C(4) C(3) C(9) 27.2(4) 1_555 1_555 1_555 yes
C(4) C(3) H(4) 156.7(5) 1_555 1_555 1_555 no
C(4) C(3) H(7) 127.8(5) 1_555 1_555 1_555 no
C(4) C(3) H(8) 98.9(5) 1_555 1_555 1_555 no
C(4) C(3) H(9) 139.9(5) 1_555 1_555 1_555 no
C(4) C(3) H(12) 48.0(4) 1_555 1_555 1_555 no
C(5) C(3) C(7) 99.2(4) 1_555 1_555 1_555 yes
C(5) C(3) C(8) 160.2(6) 1_555 1_555 1_555 yes
C(5) C(3) C(9) 63.5(3) 1_555 1_555 1_555 yes
C(5) C(3) H(4) 120.3(4) 1_555 1_555 1_555 no
C(5) C(3) H(7) 147.0(4) 1_555 1_555 1_555 no
C(5) C(3) H(8) 135.4(4) 1_555 1_555 1_555 no
C(5) C(3) H(9) 167.0(4) 1_555 1_555 1_555 no
C(5) C(3) H(12) 84.5(3) 1_555 1_555 1_555 no
C(7) C(3) C(8) 98.2(6) 1_555 1_555 1_555 yes
C(7) C(3) C(9) 160.7(4) 1_555 1_555 1_555 yes
C(7) C(3) H(4) 21.1(3) 1_555 1_555 1_555 no
C(7) C(3) H(7) 85.7(4) 1_555 1_555 1_555 no
C(7) C(3) H(8) 124.7(4) 1_555 1_555 1_555 no
C(7) C(3) H(9) 83.7(4) 1_555 1_555 1_555 no
C(7) C(3) H(12) 171.7(4) 1_555 1_555 1_555 no
C(8) C(3) C(9) 97.7(6) 1_555 1_555 1_555 yes
C(8) C(3) H(4) 77.4(5) 1_555 1_555 1_555 no
C(8) C(3) H(7) 26.5(3) 1_555 1_555 1_555 no
C(8) C(3) H(8) 26.5(4) 1_555 1_555 1_555 no
C(8) C(3) H(9) 26.5(4) 1_555 1_555 1_555 no
C(8) C(3) H(12) 77.0(5) 1_555 1_555 1_555 no
C(9) C(3) H(4) 171.2(4) 1_555 1_555 1_555 no
C(9) C(3) H(7) 104.1(4) 1_555 1_555 1_555 no
C(9) C(3) H(8) 71.9(3) 1_555 1_555 1_555 no
C(9) C(3) H(9) 115.1(4) 1_555 1_555 1_555 no
C(9) C(3) H(12) 21.1(2) 1_555 1_555 1_555 no
H(4) C(3) H(7) 68.3(2) 1_555 1_555 1_555 no
H(4) C(3) H(8) 103.8(3) 1_555 1_555 1_555 no
H(4) C(3) H(9) 63.1(2) 1_555 1_555 1_555 no
H(4) C(3) H(12) 154.2(3) 1_555 1_555 1_555 no
H(7) C(3) H(8) 45.5(2) 1_555 1_555 1_555 no
H(7) C(3) H(9) 45.5(2) 1_555 1_555 1_555 no
H(7) C(3) H(12) 87.2(3) 1_555 1_555 1_555 no
H(8) C(3) H(9) 45.5(2) 1_555 1_555 1_555 no
H(8) C(3) H(12) 50.9(2) 1_555 1_555 1_555 no
H(9) C(3) H(12) 94.3(3) 1_555 1_555 1_555 no
W C(4) C(1) 64.1(3) 1_555 1_555 1_555 yes
W C(4) C(2) 64.1(3) 1_555 1_555 1_555 yes
W C(4) C(3) 72.8(4) 1_555 1_555 1_555 yes
W C(4) C(5) 74.1(4) 1_555 1_555 1_555 yes
W C(4) C(8) 89.2(3) 1_555 1_555 1_555 yes
W C(4) C(9) 126.1(5) 1_555 1_555 1_555 yes
W C(4) C(10) 89.7(3) 1_555 1_555 1_555 yes
W C(4) H(8) 97.5(2) 1_555 1_555 1_555 no
W C(4) H(10) 149.5(4) 1_555 1_555 1_555 no
W C(4) H(11) 103.5(3) 1_555 1_555 1_555 no
W C(4) H(12) 118.9(3) 1_555 1_555 1_555 no
C(1) C(4) C(2) 35.9(3) 1_555 1_555 1_555 yes
C(1) C(4) C(3) 70.6(5) 1_555 1_555 1_555 yes
C(1) C(4) C(5) 36.1(4) 1_555 1_555 1_555 yes
C(1) C(4) C(8) 98.4(4) 1_555 1_555 1_555 yes
C(1) C(4) C(9) 160.6(6) 1_555 1_555 1_555 yes
C(1) C(4) C(10) 64.1(4) 1_555 1_555 1_555 yes
C(1) C(4) H(8) 119.4(4) 1_555 1_555 1_555 no
C(1) C(4) H(10) 136.6(4) 1_555 1_555 1_555 no
C(1) C(4) H(11) 144.6(4) 1_555 1_555 1_555 no
C(1) C(4) H(12) 169.3(5) 1_555 1_555 1_555 no
C(2) C(4) C(3) 34.7(4) 1_555 1_555 1_555 yes
C(2) C(4) C(5) 72.1(5) 1_555 1_555 1_555 yes
C(2) C(4) C(8) 62.5(4) 1_555 1_555 1_555 yes
C(2) C(4) C(9) 159.5(7) 1_555 1_555 1_555 yes
C(2) C(4) C(10) 99.9(4) 1_555 1_555 1_555 yes
C(2) C(4) H(8) 83.5(3) 1_555 1_555 1_555 no
C(2) C(4) H(10) 146.4(4) 1_555 1_555 1_555 no
C(2) C(4) H(11) 166.9(4) 1_555 1_555 1_555 no
C(2) C(4) H(12) 134.3(4) 1_555 1_555 1_555 no
C(3) C(4) C(5) 106.7(6) 1_555 1_555 1_555 yes
C(3) C(4) C(8) 28.2(4) 1_555 1_555 1_555 yes
C(3) C(4) C(9) 126.4(7) 1_555 1_555 1_555 yes
C(3) C(4) C(10) 134.6(6) 1_555 1_555 1_555 yes
C(3) C(4) H(8) 48.9(4) 1_555 1_555 1_555 no
C(3) C(4) H(10) 130.1(5) 1_555 1_555 1_555 no
C(3) C(4) H(11) 140.4(5) 1_555 1_555 1_555 no
C(3) C(4) H(12) 100.0(5) 1_555 1_555 1_555 no
C(5) C(4) C(8) 134.5(6) 1_555 1_555 1_555 yes
C(5) C(4) C(9) 126.1(7) 1_555 1_555 1_555 yes
C(5) C(4) C(10) 28.1(5) 1_555 1_555 1_555 yes
C(5) C(4) H(8) 155.5(5) 1_555 1_555 1_555 no
C(5) C(4) H(10) 110.1(5) 1_555 1_555 1_555 no
C(5) C(4) H(11) 110.0(5) 1_555 1_555 1_555 no
C(5) C(4) H(12) 153.0(6) 1_555 1_555 1_555 no
C(8) C(4) C(9) 98.2(6) 1_555 1_555 1_555 yes
C(8) C(4) C(10) 160.8(5) 1_555 1_555 1_555 yes
C(8) C(4) H(8) 21.0(2) 1_555 1_555 1_555 no
C(8) C(4) H(10) 105.5(4) 1_555 1_555 1_555 no
C(8) C(4) H(11) 115.1(4) 1_555 1_555 1_555 no
C(8) C(4) H(12) 71.9(3) 1_555 1_555 1_555 no
C(9) C(4) C(10) 98.0(6) 1_555 1_555 1_555 yes
C(9) C(4) H(8) 77.7(5) 1_555 1_555 1_555 no
C(9) C(4) H(10) 26.9(4) 1_555 1_555 1_555 no
C(9) C(4) H(11) 26.9(4) 1_555 1_555 1_555 no
C(9) C(4) H(12) 26.9(4) 1_555 1_555 1_555 no
C(10) C(4) H(8) 172.8(4) 1_555 1_555 1_555 no
C(10) C(4) H(10) 84.7(4) 1_555 1_555 1_555 no
C(10) C(4) H(11) 83.8(4) 1_555 1_555 1_555 no
C(10) C(4) H(12) 124.8(4) 1_555 1_555 1_555 no
H(8) C(4) H(10) 89.0(2) 1_555 1_555 1_555 no
H(8) C(4) H(11) 94.3(3) 1_555 1_555 1_555 no
H(8) C(4) H(12) 51.0(2) 1_555 1_555 1_555 no
H(10) C(4) H(11) 46.1(2) 1_555 1_555 1_555 no
H(10) C(4) H(12) 46.1(2) 1_555 1_555 1_555 no
H(11) C(4) H(12) 46.1(2) 1_555 1_555 1_555 no
W C(5) C(1) 76.1(4) 1_555 1_555 1_555 yes
W C(5) C(2) 63.1(3) 1_555 1_555 1_555 yes
W C(5) C(3) 59.5(2) 1_555 1_555 1_555 yes
W C(5) C(4) 69.5(4) 1_555 1_555 1_555 yes
W C(5) C(6) 92.7(4) 1_555 1_555 1_555 yes
W C(5) C(9) 85.8(3) 1_555 1_555 1_555 yes
W C(5) C(10) 126.9(6) 1_555 1_555 1_555 yes
W C(5) H(13) 122.8(3) 1_555 1_555 1_555 no
W C(5) H(14) 102.6(3) 1_555 1_555 1_555 no
W C(5) H(15) 147.7(4) 1_555 1_555 1_555 no
C(1) C(5) C(2) 35.2(4) 1_555 1_555 1_555 yes
C(1) C(5) C(3) 70.0(5) 1_555 1_555 1_555 yes
C(1) C(5) C(4) 106.6(7) 1_555 1_555 1_555 yes
C(1) C(5) C(6) 29.7(5) 1_555 1_555 1_555 yes
C(1) C(5) C(9) 133.3(6) 1_555 1_555 1_555 yes
C(1) C(5) C(10) 128.2(8) 1_555 1_555 1_555 yes
C(1) C(5) H(13) 101.7(5) 1_555 1_555 1_555 no
C(1) C(5) H(14) 141.6(6) 1_555 1_555 1_555 no
C(1) C(5) H(15) 131.9(5) 1_555 1_555 1_555 no
C(2) C(5) C(3) 34.8(3) 1_555 1_555 1_555 yes
C(2) C(5) C(4) 71.5(5) 1_555 1_555 1_555 yes
C(2) C(5) C(6) 64.8(5) 1_555 1_555 1_555 yes
C(2) C(5) C(9) 98.3(4) 1_555 1_555 1_555 yes
C(2) C(5) C(10) 162.3(7) 1_555 1_555 1_555 yes
C(2) C(5) H(13) 136.7(4) 1_555 1_555 1_555 no
C(2) C(5) H(14) 165.1(4) 1_555 1_555 1_555 no
C(2) C(5) H(15) 148.6(4) 1_555 1_555 1_555 no
C(3) C(5) C(4) 36.6(4) 1_555 1_555 1_555 yes
C(3) C(5) C(6) 99.6(5) 1_555 1_555 1_555 yes
C(3) C(5) C(9) 63.7(3) 1_555 1_555 1_555 yes
C(3) C(5) C(10) 160.4(7) 1_555 1_555 1_555 yes
C(3) C(5) H(13) 171.0(5) 1_555 1_555 1_555 no
C(3) C(5) H(14) 142.9(4) 1_555 1_555 1_555 no
C(3) C(5) H(15) 137.4(4) 1_555 1_555 1_555 no
C(4) C(5) C(6) 136.1(7) 1_555 1_555 1_555 yes
C(4) C(5) C(9) 27.3(4) 1_555 1_555 1_555 yes
C(4) C(5) C(10) 124.5(8) 1_555 1_555 1_555 yes
C(4) C(5) H(13) 151.4(6) 1_555 1_555 1_555 no
C(4) C(5) H(14) 108.6(5) 1_555 1_555 1_555 no
C(4) C(5) H(15) 108.5(5) 1_555 1_555 1_555 no
C(6) C(5) C(9) 161.4(5) 1_555 1_555 1_555 yes
C(6) C(5) C(10) 98.6(7) 1_555 1_555 1_555 yes
C(6) C(5) H(13) 72.0(4) 1_555 1_555 1_555 no
C(6) C(5) H(14) 114.4(5) 1_555 1_555 1_555 no
C(6) C(5) H(15) 107.1(4) 1_555 1_555 1_555 no
C(9) C(5) C(10) 97.1(6) 1_555 1_555 1_555 yes
C(9) C(5) H(13) 124.1(4) 1_555 1_555 1_555 no
C(9) C(5) H(14) 83.9(3) 1_555 1_555 1_555 no
C(9) C(5) H(15) 83.0(3) 1_555 1_555 1_555 no
C(10) C(5) H(13) 26.9(5) 1_555 1_555 1_555 no
C(10) C(5) H(14) 26.9(4) 1_555 1_555 1_555 no
C(10) C(5) H(15) 26.9(4) 1_555 1_555 1_555 no
H(13) C(5) H(14) 46.1(2) 1_555 1_555 1_555 no
H(13) C(5) H(15) 46.1(2) 1_555 1_555 1_555 no
H(14) C(5) H(15) 46.1(2) 1_555 1_555 1_555 no
C(1) C(6) C(2) 25.6(5) 1_555 1_555 1_555 yes
C(1) C(6) C(5) 27.4(5) 1_555 1_555 1_555 yes
C(1) C(6) H(1) 109(1) 1_555 1_555 1_555 no
C(1) C(6) H(2) 109.4(9) 1_555 1_555 1_555 no
C(1) C(6) H(3) 109.5(9) 1_555 1_555 1_555 no
C(1) C(6) H(13) 72.1(6) 1_555 1_555 1_555 no
C(2) C(6) C(5) 52.9(3) 1_555 1_555 1_555 yes
C(2) C(6) H(1) 84.0(8) 1_555 1_555 1_555 no
C(2) C(6) H(2) 122.5(8) 1_555 1_555 1_555 no
C(2) C(6) H(3) 118.0(8) 1_555 1_555 1_555 no
C(2) C(6) H(13) 97.6(4) 1_555 1_555 1_555 no
C(5) C(6) H(1) 136.9(10) 1_555 1_555 1_555 no
C(5) C(6) H(2) 94.6(8) 1_555 1_555 1_555 no
C(5) C(6) H(3) 94.4(8) 1_555 1_555 1_555 no
C(5) C(6) H(13) 44.7(3) 1_555 1_555 1_555 no
H(1) C(6) H(2) 109(1) 1_555 1_555 1_555 no
H(1) C(6) H(3) 109(1) 1_555 1_555 1_555 no
H(1) C(6) H(13) 178.4(9) 1_555 1_555 1_555 no
H(2) C(6) H(3) 109(1) 1_555 1_555 1_555 no
H(2) C(6) H(13) 69.3(8) 1_555 1_555 1_555 no
H(3) C(6) H(13) 70.1(8) 1_555 1_555 1_555 no
C(1) C(7) C(2) 27.2(5) 1_555 1_555 1_555 yes
C(1) C(7) C(3) 52.0(3) 1_555 1_555 1_555 yes
C(1) C(7) H(1) 45.3(3) 1_555 1_555 1_555 no
C(1) C(7) H(4) 136.7(7) 1_555 1_555 1_555 no
C(1) C(7) H(5) 94.4(7) 1_555 1_555 1_555 no
C(1) C(7) H(6) 94.8(7) 1_555 1_555 1_555 no
C(2) C(7) C(3) 24.9(5) 1_555 1_555 1_555 yes
C(2) C(7) H(1) 72.5(6) 1_555 1_555 1_555 no
C(2) C(7) H(4) 109.5(9) 1_555 1_555 1_555 no
C(2) C(7) H(5) 109.4(9) 1_555 1_555 1_555 no
C(2) C(7) H(6) 109.5(8) 1_555 1_555 1_555 no
C(3) C(7) H(1) 97.3(4) 1_555 1_555 1_555 no
C(3) C(7) H(4) 84.7(6) 1_555 1_555 1_555 no
C(3) C(7) H(5) 122.0(7) 1_555 1_555 1_555 no
C(3) C(7) H(6) 118.0(7) 1_555 1_555 1_555 no
H(1) C(7) H(4) 177.2(8) 1_555 1_555 1_555 no
H(1) C(7) H(5) 67.8(7) 1_555 1_555 1_555 no
H(1) C(7) H(6) 71.2(7) 1_555 1_555 1_555 no
H(4) C(7) H(5) 109.5(10) 1_555 1_555 1_555 no
H(4) C(7) H(6) 109(1) 1_555 1_555 1_555 no
H(5) C(7) H(6) 109(1) 1_555 1_555 1_555 no
C(2) C(8) C(3) 26.2(4) 1_555 1_555 1_555 yes
C(2) C(8) C(4) 52.7(3) 1_555 1_555 1_555 yes
C(2) C(8) H(4) 44.5(3) 1_555 1_555 1_555 no
C(2) C(8) H(7) 95.1(6) 1_555 1_555 1_555 no
C(2) C(8) H(8) 135.6(7) 1_555 1_555 1_555 no
C(2) C(8) H(9) 95.2(7) 1_555 1_555 1_555 no
C(2) C(8) H(12) 96.8(3) 1_555 1_555 1_555 no
C(3) C(8) C(4) 27.0(4) 1_555 1_555 1_555 yes
C(3) C(8) H(4) 70.5(5) 1_555 1_555 1_555 no
C(3) C(8) H(7) 109.4(8) 1_555 1_555 1_555 no
C(3) C(8) H(8) 109.4(8) 1_555 1_555 1_555 no
C(3) C(8) H(9) 109.4(8) 1_555 1_555 1_555 no
C(3) C(8) H(12) 70.9(5) 1_555 1_555 1_555 no
C(4) C(8) H(4) 97.3(3) 1_555 1_555 1_555 no
C(4) C(8) H(7) 114.6(6) 1_555 1_555 1_555 no
C(4) C(8) H(8) 83.2(6) 1_555 1_555 1_555 no
C(4) C(8) H(9) 126.3(6) 1_555 1_555 1_555 no
C(4) C(8) H(12) 44.0(2) 1_555 1_555 1_555 no
H(4) C(8) H(7) 75.7(6) 1_555 1_555 1_555 no
H(4) C(8) H(8) 174.1(6) 1_555 1_555 1_555 no
H(4) C(8) H(9) 65.5(6) 1_555 1_555 1_555 no
H(4) C(8) H(12) 141.3(3) 1_555 1_555 1_555 no
H(7) C(8) H(8) 109.5(9) 1_555 1_555 1_555 no
H(7) C(8) H(9) 109.5(9) 1_555 1_555 1_555 no
H(7) C(8) H(12) 114.8(7) 1_555 1_555 1_555 no
H(8) C(8) H(9) 109.5(9) 1_555 1_555 1_555 no
H(8) C(8) H(12) 39.6(4) 1_555 1_555 1_555 no
H(9) C(8) H(12) 132.6(7) 1_555 1_555 1_555 no
C(3) C(9) C(4) 26.4(4) 1_555 1_555 1_555 yes
C(3) C(9) C(5) 52.7(3) 1_555 1_555 1_555 yes
C(3) C(9) H(8) 44.5(2) 1_555 1_555 1_555 no
C(3) C(9) H(10) 115.5(7) 1_555 1_555 1_555 no
C(3) C(9) H(11) 125.2(6) 1_555 1_555 1_555 no
C(3) C(9) H(12) 83.5(6) 1_555 1_555 1_555 no
C(4) C(9) C(5) 26.6(4) 1_555 1_555 1_555 yes
C(4) C(9) H(8) 70.9(5) 1_555 1_555 1_555 no
C(4) C(9) H(10) 109.4(8) 1_555 1_555 1_555 no
C(4) C(9) H(11) 109.5(7) 1_555 1_555 1_555 no
C(4) C(9) H(12) 109.4(8) 1_555 1_555 1_555 no
C(5) C(9) H(8) 97.3(3) 1_555 1_555 1_555 no
C(5) C(9) H(10) 95.1(6) 1_555 1_555 1_555 no
C(5) C(9) H(11) 94.9(6) 1_555 1_555 1_555 no
C(5) C(9) H(12) 136.0(7) 1_555 1_555 1_555 no
H(8) C(9) H(10) 117.2(7) 1_555 1_555 1_555 no
H(8) C(9) H(11) 130.2(7) 1_555 1_555 1_555 no
H(8) C(9) H(12) 39.1(4) 1_555 1_555 1_555 no
H(10) C(9) H(11) 109.5(9) 1_555 1_555 1_555 no
H(10) C(9) H(12) 109.5(8) 1_555 1_555 1_555 no
H(11) C(9) H(12) 109.5(9) 1_555 1_555 1_555 no
C(1) C(10) C(4) 52.4(3) 1_555 1_555 1_555 yes
C(1) C(10) C(5) 25.2(4) 1_555 1_555 1_555 yes
C(1) C(10) H(13) 84.6(7) 1_555 1_555 1_555 no
C(1) C(10) H(14) 124.4(7) 1_555 1_555 1_555 no
C(1) C(10) H(15) 115.6(8) 1_555 1_555 1_555 no
C(4) C(10) C(5) 27.4(4) 1_555 1_555 1_555 yes
C(4) C(10) H(13) 136.8(9) 1_555 1_555 1_555 no
C(4) C(10) H(14) 94.6(6) 1_555 1_555 1_555 no
C(4) C(10) H(15) 94.4(6) 1_555 1_555 1_555 no
C(5) C(10) H(13) 109.4(10) 1_555 1_555 1_555 no
C(5) C(10) H(14) 109.5(7) 1_555 1_555 1_555 no
C(5) C(10) H(15) 109.4(9) 1_555 1_555 1_555 no
H(13) C(10) H(14) 109.5(10) 1_555 1_555 1_555 no
H(13) C(10) H(15) 109.5(8) 1_555 1_555 1_555 no
H(14) C(10) H(15) 109(1) 1_555 1_555 1_555 no
S(1) C(11) S(2) 121.8(4) 1_555 1_555 1_555 yes
S(1) C(11) C(12) 119.8(5) 1_555 1_555 1_555 yes
S(1) C(11) C(13) 149.5(4) 1_555 1_555 1_555 yes
S(1) C(11) C(14) 89.9(3) 1_555 1_555 1_555 yes
S(1) C(11) H(11) 80.6(2) 1_555 1_555 1_555 no
S(2) C(11) C(12) 118.4(5) 1_555 1_555 1_555 yes
S(2) C(11) C(13) 88.7(3) 1_555 1_555 1_555 yes
S(2) C(11) C(14) 148.1(4) 1_555 1_555 1_555 yes
S(2) C(11) H(11) 89.4(3) 1_555 1_555 1_555 no
C(12) C(11) C(13) 29.9(4) 1_555 1_555 1_555 yes
C(12) C(11) C(14) 29.9(4) 1_555 1_555 1_555 yes
C(12) C(11) H(11) 101.3(4) 1_555 1_555 1_555 no
C(13) C(11) C(14) 59.7(3) 1_555 1_555 1_555 yes
C(13) C(11) H(11) 99.7(3) 1_555 1_555 1_555 no
C(14) C(11) H(11) 99.5(3) 1_555 1_555 1_555 no
S(1) C(12) S(2) 68.1(2) 1_555 1_555 1_555 yes
S(1) C(12) N(1) 154.9(3) 1_555 1_555 1_555 yes
S(1) C(12) N(2) 87.1(3) 1_555 1_555 1_555 yes
S(1) C(12) C(11) 33.7(3) 1_555 1_555 1_555 yes
S(1) C(12) C(13) 154.6(5) 1_555 1_555 1_555 yes
S(1) C(12) C(14) 87.0(4) 1_555 1_555 1_555 yes
S(2) C(12) N(1) 87.3(3) 1_555 1_555 1_555 yes
S(2) C(12) N(2) 155.0(3) 1_555 1_555 1_555 yes
S(2) C(12) C(11) 34.4(4) 1_555 1_555 1_555 yes
S(2) C(12) C(13) 86.8(4) 1_555 1_555 1_555 yes
S(2) C(12) C(14) 154.8(5) 1_555 1_555 1_555 yes
N(1) C(12) N(2) 117.7(4) 1_555 1_555 1_555 yes
N(1) C(12) C(11) 121.5(5) 1_555 1_555 1_555 yes
N(1) C(12) C(13) 0.7(4) 1_555 1_555 1_555 yes
N(1) C(12) C(14) 117.9(5) 1_555 1_555 1_555 yes
N(2) C(12) C(11) 120.8(5) 1_555 1_555 1_555 yes
N(2) C(12) C(13) 118.1(5) 1_555 1_555 1_555 yes
N(2) C(12) C(14) 0.7(4) 1_555 1_555 1_555 yes
C(11) C(12) C(13) 121.1(7) 1_555 1_555 1_555 yes
C(11) C(12) C(14) 120.6(7) 1_555 1_555 1_555 yes
C(13) C(12) C(14) 118.3(6) 1_555 1_555 1_555 yes
N(1) C(13) C(11) 151.8(7) 1_555 1_555 1_555 yes
N(1) C(13) C(12) 178.3(9) 1_555 1_555 1_555 yes
N(1) C(13) C(14) 148.4(7) 1_555 1_555 1_555 yes
C(11) C(13) C(12) 29.1(4) 1_555 1_555 1_555 yes
C(11) C(13) C(14) 59.7(3) 1_555 1_555 1_555 yes
C(12) C(13) C(14) 30.6(4) 1_555 1_555 1_555 yes
N(2) C(14) C(11) 150.8(7) 1_555 1_555 1_555 yes
N(2) C(14) C(12) 178.3(9) 1_555 1_555 1_555 yes
N(2) C(14) C(13) 148.5(7) 1_555 1_555 1_555 yes
C(11) C(14) C(12) 29.5(4) 1_555 1_555 1_555 yes
C(11) C(14) C(13) 60.6(3) 1_555 1_555 1_555 yes
C(12) C(14) C(13) 31.1(4) 1_555 1_555 1_555 yes
S(4) C(15) S(5) 109.9(4) 1_555 1_555 1_555 yes
S(4) C(15) C(16) 125.5(5) 1_555 1_555 1_555 yes
S(4) C(15) C(17) 95.0(3) 1_555 1_555 1_555 yes
S(4) C(15) C(18) 154.4(4) 1_555 1_555 1_555 yes
S(5) C(15) C(16) 124.6(5) 1_555 1_555 1_555 yes
S(5) C(15) C(17) 155.1(4) 1_555 1_555 1_555 yes
S(5) C(15) C(18) 95.7(3) 1_555 1_555 1_555 yes
C(16) C(15) C(17) 30.5(4) 1_555 1_555 1_555 yes
C(16) C(15) C(18) 28.9(4) 1_555 1_555 1_555 yes
C(17) C(15) C(18) 59.4(3) 1_555 1_555 1_555 yes
S(4) C(16) S(5) 61.1(2) 1_555 1_555 1_555 yes
S(4) C(16) N(3) 153.2(4) 1_555 1_555 1_555 yes
S(4) C(16) N(4) 88.7(3) 1_555 1_555 1_555 yes
S(4) C(16) C(15) 30.2(3) 1_555 1_555 1_555 yes
S(4) C(16) C(17) 89.4(4) 1_555 1_555 1_555 yes
S(4) C(16) C(18) 152.4(5) 1_555 1_555 1_555 yes
S(5) C(16) N(3) 92.1(3) 1_555 1_555 1_555 yes
S(5) C(16) N(4) 149.8(3) 1_555 1_555 1_555 yes
S(5) C(16) C(15) 30.9(3) 1_555 1_555 1_555 yes
S(5) C(16) C(17) 150.5(5) 1_555 1_555 1_555 yes
S(5) C(16) C(18) 91.3(5) 1_555 1_555 1_555 yes
N(3) C(16) N(4) 118.1(4) 1_555 1_555 1_555 yes
N(3) C(16) C(15) 123.0(5) 1_555 1_555 1_555 yes
N(3) C(16) C(17) 117.3(5) 1_555 1_555 1_555 yes
N(3) C(16) C(18) 0.9(4) 1_555 1_555 1_555 yes
N(4) C(16) C(15) 118.9(5) 1_555 1_555 1_555 yes
N(4) C(16) C(17) 1.0(4) 1_555 1_555 1_555 yes
N(4) C(16) C(18) 118.9(5) 1_555 1_555 1_555 yes
C(15) C(16) C(17) 119.7(6) 1_555 1_555 1_555 yes
C(15) C(16) C(18) 122.1(7) 1_555 1_555 1_555 yes
C(17) C(16) C(18) 118.2(7) 1_555 1_555 1_555 yes
N(4) C(17) C(15) 148.5(7) 1_555 1_555 1_555 yes
N(4) C(17) C(16) 177.8(9) 1_555 1_555 1_555 yes
N(4) C(17) C(18) 151.0(7) 1_555 1_555 1_555 yes
C(15) C(17) C(16) 29.8(4) 1_555 1_555 1_555 yes
C(15) C(17) C(18) 60.4(3) 1_555 1_555 1_555 yes
C(16) C(17) C(18) 30.5(4) 1_555 1_555 1_555 yes
N(3) C(18) C(15) 152.9(7) 1_555 1_555 1_555 yes
N(3) C(18) C(16) 178.1(9) 1_555 1_555 1_555 yes
N(3) C(18) C(17) 146.8(7) 1_555 1_555 1_555 yes
C(15) C(18) C(16) 29.0(4) 1_555 1_555 1_555 yes
C(15) C(18) C(17) 60.3(3) 1_555 1_555 1_555 yes
C(16) C(18) C(17) 31.3(4) 1_555 1_555 1_555 yes
O(1) C(19) C(20) 102(1) 1_555 1_555 1_555 yes
O(1) C(19) C(21) 69.4(9) 1_555 1_555 1_555 yes
O(1) C(19) C(22) 35.5(6) 1_555 1_555 1_555 yes
O(1) C(19) H(16) 111(1) 1_555 1_555 1_555 no
O(1) C(19) H(17) 111(1) 1_555 1_555 1_555 no
O(1) C(19) H(18) 120.0(9) 1_555 1_555 1_555 no
O(1) C(19) H(19) 107.2(8) 1_555 1_555 1_555 no
C(20) C(19) C(21) 34.4(9) 1_555 1_555 1_555 yes
C(20) C(19) C(22) 68.7(10) 1_555 1_555 1_555 yes
C(20) C(19) H(16) 111(1) 1_555 1_555 1_555 no
C(20) C(19) H(17) 111(1) 1_555 1_555 1_555 no
C(20) C(19) H(18) 26.0(8) 1_555 1_555 1_555 no
C(20) C(19) H(19) 26.0(8) 1_555 1_555 1_555 no
C(21) C(19) C(22) 34.6(6) 1_555 1_555 1_555 yes
C(21) C(19) H(16) 114(1) 1_555 1_555 1_555 no
C(21) C(19) H(17) 131(1) 1_555 1_555 1_555 no
C(21) C(19) H(18) 51.7(7) 1_555 1_555 1_555 no
C(21) C(19) H(19) 51.7(7) 1_555 1_555 1_555 no
C(22) C(19) H(16) 113(1) 1_555 1_555 1_555 no
C(22) C(19) H(17) 133(1) 1_555 1_555 1_555 no
C(22) C(19) H(18) 84.5(7) 1_555 1_555 1_555 no
C(22) C(19) H(19) 81.1(6) 1_555 1_555 1_555 no
H(16) C(19) H(17) 109(1) 1_555 1_555 1_555 no
H(16) C(19) H(18) 86.2(9) 1_555 1_555 1_555 no
H(16) C(19) H(19) 128(1) 1_555 1_555 1_555 no
H(17) C(19) H(18) 115(1) 1_555 1_555 1_555 no
H(17) C(19) H(19) 86.1(9) 1_555 1_555 1_555 no
H(18) C(19) H(19) 44.7(3) 1_555 1_555 1_555 no
O(1) C(20) C(19) 36.8(7) 1_555 1_555 1_555 yes
O(1) C(20) C(21) 71(1) 1_555 1_555 1_555 yes
O(1) C(20) C(22) 35.9(5) 1_555 1_555 1_555 yes
O(1) C(20) H(16) 53.3(5) 1_555 1_555 1_555 no
O(1) C(20) H(17) 53.3(5) 1_555 1_555 1_555 no
O(1) C(20) H(18) 132(1) 1_555 1_555 1_555 no
O(1) C(20) H(19) 114(1) 1_555 1_555 1_555 no
O(1) C(20) H(20) 87.5(8) 1_555 1_555 1_555 no
O(1) C(20) H(21) 85.8(8) 1_555 1_555 1_555 no
C(19) C(20) C(21) 107(1) 1_555 1_555 1_555 yes
C(19) C(20) C(22) 71.6(10) 1_555 1_555 1_555 yes
C(19) C(20) H(16) 25.6(6) 1_555 1_555 1_555 no
C(19) C(20) H(17) 25.6(6) 1_555 1_555 1_555 no
C(19) C(20) H(18) 110(1) 1_555 1_555 1_555 no
C(19) C(20) H(19) 110(1) 1_555 1_555 1_555 no
C(19) C(20) H(20) 115(1) 1_555 1_555 1_555 no
C(19) C(20) H(21) 122(1) 1_555 1_555 1_555 no
C(21) C(20) C(22) 35(1) 1_555 1_555 1_555 yes
C(21) C(20) H(16) 111(1) 1_555 1_555 1_555 no
C(21) C(20) H(17) 123(1) 1_555 1_555 1_555 no
C(21) C(20) H(18) 110(2) 1_555 1_555 1_555 no
C(21) C(20) H(19) 109(1) 1_555 1_555 1_555 no
C(21) C(20) H(20) 27(1) 1_555 1_555 1_555 no
C(21) C(20) H(21) 27(1) 1_555 1_555 1_555 no
C(22) C(20) H(16) 80.8(8) 1_555 1_555 1_555 no
C(22) C(20) H(17) 88.8(9) 1_555 1_555 1_555 no
C(22) C(20) H(18) 127(1) 1_555 1_555 1_555 no
C(22) C(20) H(19) 118(1) 1_555 1_555 1_555 no
C(22) C(20) H(20) 54.4(7) 1_555 1_555 1_555 no
C(22) C(20) H(21) 54.4(7) 1_555 1_555 1_555 no
H(16) C(20) H(17) 44.4(4) 1_555 1_555 1_555 no
H(16) C(20) H(18) 85(1) 1_555 1_555 1_555 no
H(16) C(20) H(19) 127(1) 1_555 1_555 1_555 no
H(16) C(20) H(20) 106.3(9) 1_555 1_555 1_555 no
H(16) C(20) H(21) 135(1) 1_555 1_555 1_555 no
H(17) C(20) H(18) 114(1) 1_555 1_555 1_555 no
H(17) C(20) H(19) 85(1) 1_555 1_555 1_555 no
H(17) C(20) H(20) 139(1) 1_555 1_555 1_555 no
H(17) C(20) H(21) 126.7(10) 1_555 1_555 1_555 no
H(18) C(20) H(19) 109(1) 1_555 1_555 1_555 no
H(18) C(20) H(20) 82(1) 1_555 1_555 1_555 no
H(18) C(20) H(21) 118(1) 1_555 1_555 1_555 no
H(19) C(20) H(20) 125(1) 1_555 1_555 1_555 no
H(19) C(20) H(21) 82(1) 1_555 1_555 1_555 no
H(20) C(20) H(21) 47.8(5) 1_555 1_555 1_555 no
O(1) C(21) C(19) 35.3(5) 1_555 1_555 1_555 yes
O(1) C(21) C(20) 72(1) 1_555 1_555 1_555 yes
O(1) C(21) C(22) 35.1(10) 1_555 1_555 1_555 yes
O(1) C(21) H(18) 91.3(9) 1_555 1_555 1_555 no
O(1) C(21) H(19) 83.6(9) 1_555 1_555 1_555 no
O(1) C(21) H(20) 125(1) 1_555 1_555 1_555 no
O(1) C(21) H(21) 121(1) 1_555 1_555 1_555 no
O(1) C(21) H(22) 54.3(6) 1_555 1_555 1_555 no
O(1) C(21) H(23) 54.3(6) 1_555 1_555 1_555 no
C(19) C(21) C(20) 38(1) 1_555 1_555 1_555 yes
C(19) C(21) C(22) 69(1) 1_555 1_555 1_555 yes
C(19) C(21) H(18) 56.6(7) 1_555 1_555 1_555 no
C(19) C(21) H(19) 56.7(7) 1_555 1_555 1_555 no
C(19) C(21) H(20) 119(1) 1_555 1_555 1_555 no
C(19) C(21) H(21) 128(1) 1_555 1_555 1_555 no
C(19) C(21) H(22) 88.5(10) 1_555 1_555 1_555 no
C(19) C(21) H(23) 81.7(9) 1_555 1_555 1_555 no
C(20) C(21) C(22) 107(2) 1_555 1_555 1_555 yes
C(20) C(21) H(18) 27(1) 1_555 1_555 1_555 no
C(20) C(21) H(19) 27.8(9) 1_555 1_555 1_555 no
C(20) C(21) H(20) 109(2) 1_555 1_555 1_555 no
C(20) C(21) H(21) 110(2) 1_555 1_555 1_555 no
C(20) C(21) H(22) 121(1) 1_555 1_555 1_555 no
C(20) C(21) H(23) 117(1) 1_555 1_555 1_555 no
C(22) C(21) H(18) 122(1) 1_555 1_555 1_555 no
C(22) C(21) H(19) 115(1) 1_555 1_555 1_555 no
C(22) C(21) H(20) 109(2) 1_555 1_555 1_555 no
C(22) C(21) H(21) 109(2) 1_555 1_555 1_555 no
C(22) C(21) H(22) 28.3(9) 1_555 1_555 1_555 no
C(22) C(21) H(23) 28.2(9) 1_555 1_555 1_555 no
H(18) C(21) H(19) 47.8(6) 1_555 1_555 1_555 no
H(18) C(21) H(20) 82(1) 1_555 1_555 1_555 no
H(18) C(21) H(21) 118(1) 1_555 1_555 1_555 no
H(18) C(21) H(22) 145(1) 1_555 1_555 1_555 no
H(18) C(21) H(23) 118(1) 1_555 1_555 1_555 no
H(19) C(21) H(20) 125(1) 1_555 1_555 1_555 no
H(19) C(21) H(21) 82(1) 1_555 1_555 1_555 no
H(19) C(21) H(22) 115(1) 1_555 1_555 1_555 no
H(19) C(21) H(23) 137(1) 1_555 1_555 1_555 no
H(20) C(21) H(21) 109(2) 1_555 1_555 1_555 no
H(20) C(21) H(22) 119(1) 1_555 1_555 1_555 no
H(20) C(21) H(23) 81(1) 1_555 1_555 1_555 no
H(21) C(21) H(22) 81(1) 1_555 1_555 1_555 no
H(21) C(21) H(23) 123(1) 1_555 1_555 1_555 no
H(22) C(21) H(23) 48.3(6) 1_555 1_555 1_555 no
O(1) C(22) C(19) 35.7(6) 1_555 1_555 1_555 yes
O(1) C(22) C(20) 74.1(9) 1_555 1_555 1_555 yes
O(1) C(22) C(21) 110(1) 1_555 1_555 1_555 yes
O(1) C(22) H(20) 123(1) 1_555 1_555 1_555 no
O(1) C(22) H(21) 120(1) 1_555 1_555 1_555 no
O(1) C(22) H(22) 109(1) 1_555 1_555 1_555 no
O(1) C(22) H(23) 109(1) 1_555 1_555 1_555 no
C(19) C(22) C(20) 39.6(6) 1_555 1_555 1_555 yes
C(19) C(22) C(21) 75(1) 1_555 1_555 1_555 yes
C(19) C(22) H(20) 88.4(7) 1_555 1_555 1_555 no
C(19) C(22) H(21) 92.5(8) 1_555 1_555 1_555 no
C(19) C(22) H(22) 131(1) 1_555 1_555 1_555 no
C(19) C(22) H(23) 114(1) 1_555 1_555 1_555 no
C(20) C(22) C(21) 36(1) 1_555 1_555 1_555 yes
C(20) C(22) H(20) 55.1(7) 1_555 1_555 1_555 no
C(20) C(22) H(21) 55.1(7) 1_555 1_555 1_555 no
C(20) C(22) H(22) 125(1) 1_555 1_555 1_555 no
C(20) C(22) H(23) 120(1) 1_555 1_555 1_555 no
C(21) C(22) H(20) 28(1) 1_555 1_555 1_555 no
C(21) C(22) H(21) 28(1) 1_555 1_555 1_555 no
C(21) C(22) H(22) 109(1) 1_555 1_555 1_555 no
C(21) C(22) H(23) 109(1) 1_555 1_555 1_555 no
H(20) C(22) H(21) 48.2(4) 1_555 1_555 1_555 no
H(20) C(22) H(22) 119(1) 1_555 1_555 1_555 no
H(20) C(22) H(23) 81(1) 1_555 1_555 1_555 no
H(21) C(22) H(22) 81(1) 1_555 1_555 1_555 no
H(21) C(22) H(23) 122(1) 1_555 1_555 1_555 no
H(22) C(22) H(23) 109(1) 1_555 1_555 1_555 no
O(2) C(23) C(24) 112(2) 1_555 1_555 1_555 yes
O(2) C(23) C(25) 71(1) 1_555 1_555 1_555 yes
O(2) C(23) C(26) 36(1) 1_555 1_555 1_555 yes
O(2) C(23) H(24) 108(2) 1_555 1_555 1_555 no
O(2) C(23) H(25) 108(2) 1_555 1_555 1_555 no
O(2) C(23) H(26) 106(1) 1_555 1_555 1_555 no
O(2) C(23) H(27) 137(1) 1_555 1_555 1_555 no
O(2) C(23) H(29) 80(1) 1_555 1_555 1_555 no
C(24) C(23) C(25) 48(2) 1_555 1_555 1_555 yes
C(24) C(23) C(26) 79(2) 1_555 1_555 1_555 yes
C(24) C(23) H(24) 109(3) 1_555 1_555 1_555 no
C(24) C(23) H(25) 108(3) 1_555 1_555 1_555 no
C(24) C(23) H(26) 29(1) 1_555 1_555 1_555 no
C(24) C(23) H(27) 29(1) 1_555 1_555 1_555 no
C(24) C(23) H(29) 56(2) 1_555 1_555 1_555 no
C(25) C(23) C(26) 34(1) 1_555 1_555 1_555 yes
C(25) C(23) H(24) 148(2) 1_555 1_555 1_555 no
C(25) C(23) H(25) 99(2) 1_555 1_555 1_555 no
C(25) C(23) H(26) 65(1) 1_555 1_555 1_555 no
C(25) C(23) H(27) 65(1) 1_555 1_555 1_555 no
C(25) C(23) H(29) 22.4(9) 1_555 1_555 1_555 no
C(26) C(23) H(24) 138(2) 1_555 1_555 1_555 no
C(26) C(23) H(25) 106(2) 1_555 1_555 1_555 no
C(26) C(23) H(26) 85(1) 1_555 1_555 1_555 no
C(26) C(23) H(27) 100(1) 1_555 1_555 1_555 no
C(26) C(23) H(29) 46(1) 1_555 1_555 1_555 no
H(24) C(23) H(25) 109(2) 1_555 1_555 1_555 no
H(24) C(23) H(26) 84(1) 1_555 1_555 1_555 no
H(24) C(23) H(27) 105(2) 1_555 1_555 1_555 no
H(24) C(23) H(29) 165(2) 1_555 1_555 1_555 no
H(25) C(23) H(26) 134(2) 1_555 1_555 1_555 no
H(25) C(23) H(27) 83(1) 1_555 1_555 1_555 no
H(25) C(23) H(29) 77(1) 1_555 1_555 1_555 no
H(26) C(23) H(27) 51.6(8) 1_555 1_555 1_555 no
H(26) C(23) H(29) 81.5(10) 1_555 1_555 1_555 no
H(27) C(23) H(29) 61.9(8) 1_555 1_555 1_555 no
O(2) C(24) C(23) 37(1) 1_555 1_555 1_555 yes
O(2) C(24) C(25) 64(1) 1_555 1_555 1_555 yes
O(2) C(24) C(26) 34.0(9) 1_555 1_555 1_555 yes
O(2) C(24) H(24) 58(1) 1_555 1_555 1_555 no
O(2) C(24) H(25) 58(1) 1_555 1_555 1_555 no
O(2) C(24) H(26) 103(2) 1_555 1_555 1_555 no
O(2) C(24) H(27) 143(2) 1_555 1_555 1_555 no
O(2) C(24) H(28) 82(1) 1_555 1_555 1_555 no
O(2) C(24) H(29) 75(1) 1_555 1_555 1_555 no
C(23) C(24) C(25) 95(3) 1_555 1_555 1_555 yes
C(23) C(24) C(26) 69(2) 1_555 1_555 1_555 yes
C(23) C(24) H(24) 30(1) 1_555 1_555 1_555 no
C(23) C(24) H(25) 31(1) 1_555 1_555 1_555 no
C(23) C(24) H(26) 112(3) 1_555 1_555 1_555 no
C(23) C(24) H(27) 112(3) 1_555 1_555 1_555 no
C(23) C(24) H(28) 118(2) 1_555 1_555 1_555 no
C(23) C(24) H(29) 94(2) 1_555 1_555 1_555 no
C(25) C(24) C(26) 31(1) 1_555 1_555 1_555 yes
C(25) C(24) H(24) 123(2) 1_555 1_555 1_555 no
C(25) C(24) H(25) 92(2) 1_555 1_555 1_555 no
C(25) C(24) H(26) 112(3) 1_555 1_555 1_555 no
C(25) C(24) H(27) 113(3) 1_555 1_555 1_555 no
C(25) C(24) H(28) 26(1) 1_555 1_555 1_555 no
C(25) C(24) H(29) 26(1) 1_555 1_555 1_555 no
C(26) C(24) H(24) 92(1) 1_555 1_555 1_555 no
C(26) C(24) H(25) 79(1) 1_555 1_555 1_555 no
C(26) C(24) H(26) 106(2) 1_555 1_555 1_555 no
C(26) C(24) H(27) 138(2) 1_555 1_555 1_555 no
C(26) C(24) H(28) 49(1) 1_555 1_555 1_555 no
C(26) C(24) H(29) 49(1) 1_555 1_555 1_555 no
H(24) C(24) H(25) 52.9(10) 1_555 1_555 1_555 no
H(24) C(24) H(26) 86(2) 1_555 1_555 1_555 no
H(24) C(24) H(27) 108(2) 1_555 1_555 1_555 no
H(24) C(24) H(28) 139(1) 1_555 1_555 1_555 no
H(24) C(24) H(29) 125(1) 1_555 1_555 1_555 no
H(25) C(24) H(26) 139(2) 1_555 1_555 1_555 no
H(25) C(24) H(27) 85(2) 1_555 1_555 1_555 no
H(25) C(24) H(28) 119(1) 1_555 1_555 1_555 no
H(25) C(24) H(29) 78(1) 1_555 1_555 1_555 no
H(26) C(24) H(27) 109(3) 1_555 1_555 1_555 no
H(26) C(24) H(28) 90(2) 1_555 1_555 1_555 no
H(26) C(24) H(29) 135(2) 1_555 1_555 1_555 no
H(27) C(24) H(28) 110(2) 1_555 1_555 1_555 no
H(27) C(24) H(29) 89(2) 1_555 1_555 1_555 no
H(28) C(24) H(29) 45.2(7) 1_555 1_555 1_555 no
O(2) C(25) C(23) 42(1) 1_555 1_555 1_555 yes
O(2) C(25) C(24) 74(1) 1_555 1_555 1_555 yes
O(2) C(25) C(26) 36(1) 1_555 1_555 1_555 yes
O(2) C(25) H(25) 52.9(8) 1_555 1_555 1_555 no
O(2) C(25) H(26) 78(1) 1_555 1_555 1_555 no
O(2) C(25) H(27) 94(1) 1_555 1_555 1_555 no
O(2) C(25) H(28) 132(2) 1_555 1_555 1_555 no
O(2) C(25) H(29) 113(2) 1_555 1_555 1_555 no
O(2) C(25) H(30) 56(1) 1_555 1_555 1_555 no
O(2) C(25) H(31) 56(1) 1_555 1_555 1_555 no
C(23) C(25) C(24) 36(1) 1_555 1_555 1_555 yes
C(23) C(25) C(26) 78(2) 1_555 1_555 1_555 yes
C(23) C(25) H(25) 23.5(9) 1_555 1_555 1_555 no
C(23) C(25) H(26) 51(1) 1_555 1_555 1_555 no
C(23) C(25) H(27) 52(1) 1_555 1_555 1_555 no
C(23) C(25) H(28) 139(2) 1_555 1_555 1_555 no
C(23) C(25) H(29) 104(2) 1_555 1_555 1_555 no
C(23) C(25) H(30) 93(1) 1_555 1_555 1_555 no
C(23) C(25) H(31) 95(1) 1_555 1_555 1_555 no
C(24) C(25) C(26) 110(3) 1_555 1_555 1_555 yes
C(24) C(25) H(25) 47(1) 1_555 1_555 1_555 no
C(24) C(25) H(26) 25(1) 1_555 1_555 1_555 no
C(24) C(25) H(27) 24(1) 1_555 1_555 1_555 no
C(24) C(25) H(28) 108(3) 1_555 1_555 1_555 no
C(24) C(25) H(29) 109(3) 1_555 1_555 1_555 no
C(24) C(25) H(30) 129(2) 1_555 1_555 1_555 no
C(24) C(25) H(31) 113(2) 1_555 1_555 1_555 no
C(26) C(25) H(25) 85(2) 1_555 1_555 1_555 no
C(26) C(25) H(26) 106(2) 1_555 1_555 1_555 no
C(26) C(25) H(27) 130(2) 1_555 1_555 1_555 no
C(26) C(25) H(28) 109(3) 1_555 1_555 1_555 no
C(26) C(25) H(29) 109(3) 1_555 1_555 1_555 no
C(26) C(25) H(30) 29(1) 1_555 1_555 1_555 no
C(26) C(25) H(31) 29(1) 1_555 1_555 1_555 no
H(25) C(25) H(26) 69.9(10) 1_555 1_555 1_555 no
H(25) C(25) H(27) 50.9(7) 1_555 1_555 1_555 no
H(25) C(25) H(28) 156(2) 1_555 1_555 1_555 no
H(25) C(25) H(29) 80(1) 1_555 1_555 1_555 no
H(25) C(25) H(30) 88(1) 1_555 1_555 1_555 no
H(25) C(25) H(31) 109(1) 1_555 1_555 1_555 no
H(26) C(25) H(27) 44.2(7) 1_555 1_555 1_555 no
H(26) C(25) H(28) 88(2) 1_555 1_555 1_555 no
H(26) C(25) H(29) 131(2) 1_555 1_555 1_555 no
H(26) C(25) H(30) 133(1) 1_555 1_555 1_555 no
H(26) C(25) H(31) 97(1) 1_555 1_555 1_555 no
H(27) C(25) H(28) 107(2) 1_555 1_555 1_555 no
H(27) C(25) H(29) 87(2) 1_555 1_555 1_555 no
H(27) C(25) H(30) 139(1) 1_555 1_555 1_555 no
H(27) C(25) H(31) 138(1) 1_555 1_555 1_555 no
H(28) C(25) H(29) 109(3) 1_555 1_555 1_555 no
H(28) C(25) H(30) 113(2) 1_555 1_555 1_555 no
H(28) C(25) H(31) 81(2) 1_555 1_555 1_555 no
H(29) C(25) H(30) 81(2) 1_555 1_555 1_555 no
H(29) C(25) H(31) 129(2) 1_555 1_555 1_555 no
H(30) C(25) H(31) 50.8(9) 1_555 1_555 1_555 no
O(2) C(26) C(23) 42(1) 1_555 1_555 1_555 yes
O(2) C(26) C(24) 71(1) 1_555 1_555 1_555 yes
O(2) C(26) C(25) 108(2) 1_555 1_555 1_555 yes
O(2) C(26) H(25) 49(1) 1_555 1_555 1_555 no
O(2) C(26) H(26) 72(1) 1_555 1_555 1_555 no
O(2) C(26) H(28) 127(2) 1_555 1_555 1_555 no
O(2) C(26) H(29) 112(2) 1_555 1_555 1_555 no
O(2) C(26) H(30) 109(2) 1_555 1_555 1_555 no
O(2) C(26) H(31) 109(2) 1_555 1_555 1_555 no
C(23) C(26) C(24) 31.2(10) 1_555 1_555 1_555 yes
C(23) C(26) C(25) 66(2) 1_555 1_555 1_555 yes
C(23) C(26) H(25) 20.8(8) 1_555 1_555 1_555 no
C(23) C(26) H(26) 41.3(9) 1_555 1_555 1_555 no
C(23) C(26) H(28) 89(1) 1_555 1_555 1_555 no
C(23) C(26) H(29) 74(1) 1_555 1_555 1_555 no
C(23) C(26) H(30) 122(2) 1_555 1_555 1_555 no
C(23) C(26) H(31) 126(2) 1_555 1_555 1_555 no
C(24) C(26) C(25) 38(1) 1_555 1_555 1_555 yes
C(24) C(26) H(25) 41.5(10) 1_555 1_555 1_555 no
C(24) C(26) H(26) 19.8(9) 1_555 1_555 1_555 no
C(24) C(26) H(28) 58(1) 1_555 1_555 1_555 no
C(24) C(26) H(29) 58(1) 1_555 1_555 1_555 no
C(24) C(26) H(30) 133(2) 1_555 1_555 1_555 no
C(24) C(26) H(31) 113(2) 1_555 1_555 1_555 no
C(25) C(26) H(25) 65(2) 1_555 1_555 1_555 no
C(25) C(26) H(26) 47(1) 1_555 1_555 1_555 no
C(25) C(26) H(28) 29(1) 1_555 1_555 1_555 no
C(25) C(26) H(29) 29(1) 1_555 1_555 1_555 no
C(25) C(26) H(30) 109(3) 1_555 1_555 1_555 no
C(25) C(26) H(31) 109(3) 1_555 1_555 1_555 no
H(25) C(26) H(26) 57.6(6) 1_555 1_555 1_555 no
H(25) C(26) H(28) 93(1) 1_555 1_555 1_555 no
H(25) C(26) H(29) 63.3(9) 1_555 1_555 1_555 no
H(25) C(26) H(30) 102(2) 1_555 1_555 1_555 no
H(25) C(26) H(31) 147(2) 1_555 1_555 1_555 no
H(26) C(26) H(28) 55.7(8) 1_555 1_555 1_555 no
H(26) C(26) H(29) 73.5(10) 1_555 1_555 1_555 no
H(26) C(26) H(30) 152(2) 1_555 1_555 1_555 no
H(26) C(26) H(31) 94(1) 1_555 1_555 1_555 no
H(28) C(26) H(29) 50.8(9) 1_555 1_555 1_555 no
H(28) C(26) H(30) 113(2) 1_555 1_555 1_555 no
H(28) C(26) H(31) 81(1) 1_555 1_555 1_555 no
H(29) C(26) H(30) 81(2) 1_555 1_555 1_555 no
H(29) C(26) H(31) 129(2) 1_555 1_555 1_555 no
H(30) C(26) H(31) 109(2) 1_555 1_555 1_555 no

loop_
_geom_bond_atom_site_label_1
_geom_bond_atom_site_label_2
_geom_bond_distance
_geom_bond_site_symmetry_1
_geom_bond_site_symmetry_2
_geom_bond_publ_flag
W S(1) 2.354(2) 1_555 1_555 yes
W S(3) 2.258(2) 1_555 1_555 yes
W S(4) 2.464(2) 1_555 1_555 yes
W S(5) 2.450(2) 1_555 1_555 yes
W C(1) 2.424(7) 1_555 1_555 yes
W C(2) 2.435(8) 1_555 1_555 yes
W C(3) 2.313(7) 1_555 1_555 yes
W C(4) 2.281(7) 1_555 1_555 yes
W C(5) 2.341(6) 1_555 1_555 yes
K O(1) 2.768(8) 1_555 1_555 yes
K O(2) 2.64(1) 1_555 1_555 yes
S(1) C(11) 1.729(7) 1_555 1_555 yes
S(1) C(12) 2.705(7) 1_555 1_555 yes
S(1) H(14) 2.621 1_555 1_555 no
S(2) S(3) 2.140(3) 1_555 1_555 yes
S(2) C(11) 1.722(7) 1_555 1_555 yes
S(2) C(12) 2.681(7) 1_555 1_555 yes
S(4) C(15) 1.711(7) 1_555 1_555 yes
S(4) C(16) 2.766(7) 1_555 1_555 yes
S(4) H(5) 2.668 1_555 1_555 no
S(5) C(15) 1.729(7) 1_555 1_555 yes
S(5) C(16) 2.773(7) 1_555 1_555 yes
S(5) H(2) 2.709 1_555 1_555 no
O(1) C(19) 1.41(1) 1_555 1_555 yes
O(1) C(20) 2.30(2) 1_555 1_555 yes
O(1) C(21) 2.29(2) 1_555 1_555 yes
O(1) C(22) 1.40(2) 1_555 1_555 yes
O(1) H(12) 2.761 1_555 2_656 no
O(1) H(16) 1.980 1_555 1_555 no
O(1) H(17) 1.980 1_555 1_555 no
O(1) H(22) 1.952 1_555 1_555 no
O(1) H(23) 1.951 1_555 1_555 no
O(2) C(23) 1.50(3) 1_555 1_555 yes
O(2) C(24) 2.26(3) 1_555 1_555 yes
O(2) C(25) 2.12(3) 1_555 1_555 yes
O(2) C(26) 1.34(3) 1_555 1_555 yes
O(2) H(17) 2.804 1_555 1_555 no
O(2) H(24) 2.031 1_555 1_555 no
O(2) H(25) 2.032 1_555 1_555 no
O(2) H(26) 2.665 1_555 1_555 no
O(2) H(29) 2.661 1_555 1_555 no
O(2) H(30) 1.897 1_555 1_555 no
O(2) H(31) 1.896 1_555 1_555 no
N(1) C(12) 2.553(10) 1_555 1_555 yes
N(1) C(13) 1.126(10) 1_555 1_555 yes
N(2) C(12) 2.53(1) 1_555 1_555 yes
N(2) C(14) 1.127(10) 1_555 1_555 yes
N(3) C(16) 2.53(1) 1_555 1_555 yes
N(3) C(18) 1.14(1) 1_555 1_555 yes
N(4) C(16) 2.559(10) 1_555 1_555 yes
N(4) C(17) 1.134(10) 1_555 1_555 yes
C(1) C(2) 1.42(1) 1_555 1_555 yes
C(1) C(3) 2.26(1) 1_555 1_555 yes
C(1) C(4) 2.29(1) 1_555 1_555 yes
C(1) C(5) 1.41(1) 1_555 1_555 yes
C(1) C(6) 1.51(1) 1_555 1_555 yes
C(1) C(7) 2.57(1) 1_555 1_555 yes
C(1) C(10) 2.60(1) 1_555 1_555 yes
C(1) H(1) 2.053 1_555 1_555 no
C(1) H(2) 2.053 1_555 1_555 no
C(1) H(3) 2.053 1_555 1_555 no
C(1) H(13) 2.686 1_555 1_555 no
C(2) C(3) 1.39(1) 1_555 1_555 yes
C(2) C(4) 2.31(1) 1_555 1_555 yes
C(2) C(5) 2.31(1) 1_555 1_555 yes
C(2) C(6) 2.62(2) 1_555 1_555 yes
C(2) C(7) 1.49(1) 1_555 1_555 yes
C(2) C(8) 2.57(1) 1_555 1_555 yes
C(2) H(1) 2.700 1_555 1_555 no
C(2) H(4) 2.035 1_555 1_555 no
C(2) H(5) 2.035 1_555 1_555 no
C(2) H(6) 2.035 1_555 1_555 no
C(3) C(4) 1.45(1) 1_555 1_555 yes
C(3) C(5) 2.32(1) 1_555 1_555 yes
C(3) C(7) 2.59(1) 1_555 1_555 yes
C(3) C(8) 1.51(1) 1_555 1_555 yes
C(3) C(9) 2.61(1) 1_555 1_555 yes
C(3) H(4) 2.682 1_555 1_555 no
C(3) H(7) 2.047 1_555 1_555 no
C(3) H(8) 2.047 1_555 1_555 no
C(3) H(9) 2.047 1_555 1_555 no
C(3) H(12) 2.683 1_555 1_555 no
C(4) C(5) 1.444(10) 1_555 1_555 yes
C(4) C(8) 2.62(1) 1_555 1_555 yes
C(4) C(9) 1.48(1) 1_555 1_555 yes
C(4) C(10) 2.59(1) 1_555 1_555 yes
C(4) H(8) 2.682 1_555 1_555 no
C(4) H(10) 2.024 1_555 1_555 no
C(4) H(11) 2.024 1_555 1_555 no
C(4) H(12) 2.024 1_555 1_555 no
C(5) C(6) 2.57(1) 1_555 1_555 yes
C(5) C(9) 2.61(1) 1_555 1_555 yes
C(5) C(10) 1.48(1) 1_555 1_555 yes
C(5) H(13) 2.021 1_555 1_555 no
C(5) H(14) 2.021 1_555 1_555 no
C(5) H(15) 2.021 1_555 1_555 no
C(6) H(1) 0.970 1_555 1_555 no
C(6) H(2) 0.970 1_555 1_555 no
C(6) H(3) 0.970 1_555 1_555 no
C(6) H(13) 2.732 1_555 1_555 no
C(7) H(1) 2.743 1_555 1_555 no
C(7) H(4) 0.970 1_555 1_555 no
C(7) H(5) 0.970 1_555 1_555 no
C(7) H(6) 0.970 1_555 1_555 no
C(8) H(4) 2.777 1_555 1_555 no
C(8) H(7) 0.970 1_555 1_555 no
C(8) H(8) 0.970 1_555 1_555 no
C(8) H(9) 0.970 1_555 1_555 no
C(8) H(12) 2.766 1_555 1_555 no
C(9) H(8) 2.774 1_555 1_555 no
C(9) H(10) 0.970 1_555 1_555 no
C(9) H(11) 0.970 1_555 1_555 no
C(9) H(12) 0.970 1_555 1_555 no
C(10) H(13) 0.970 1_555 1_555 no
C(10) H(14) 0.969 1_555 1_555 no
C(10) H(15) 0.970 1_555 1_555 no
C(11) C(12) 1.393(9) 1_555 1_555 yes
C(11) C(13) 2.46(1) 1_555 1_555 yes
C(11) C(14) 2.43(1) 1_555 1_555 yes
C(11) H(11) 2.726 1_555 1_555 no
C(12) C(13) 1.43(1) 1_555 1_555 yes
C(12) C(14) 1.41(1) 1_555 1_555 yes
C(13) C(14) 2.43(1) 1_555 1_555 yes
C(15) C(16) 1.397(9) 1_555 1_555 yes
C(15) C(17) 2.44(1) 1_555 1_555 yes
C(15) C(18) 2.443(10) 1_555 1_555 yes
C(16) C(17) 1.43(1) 1_555 1_555 yes
C(16) C(18) 1.394(10) 1_555 1_555 yes
C(17) C(18) 2.42(1) 1_555 1_555 yes
C(19) C(20) 1.54(2) 1_555 1_555 yes
C(19) C(21) 2.36(3) 1_555 1_555 yes
C(19) C(22) 2.29(2) 1_555 1_555 yes
C(19) H(16) 0.970 1_555 1_555 no
C(19) H(17) 0.970 1_555 1_555 no
C(19) H(18) 2.081 1_555 1_555 no
C(19) H(19) 2.081 1_555 1_555 no
C(20) C(21) 1.40(3) 1_555 1_555 yes
C(20) C(22) 2.25(2) 1_555 1_555 yes
C(20) H(16) 2.094 1_555 1_555 no
C(20) H(17) 2.095 1_555 1_555 no
C(20) H(18) 0.970 1_555 1_555 no
C(20) H(19) 0.970 1_555 1_555 no
C(20) H(20) 1.955 1_555 1_555 no
C(20) H(21) 1.955 1_555 1_555 no
C(21) C(22) 1.38(2) 1_555 1_555 yes
C(21) H(18) 1.956 1_555 1_555 no
C(21) H(19) 1.955 1_555 1_555 no
C(21) H(20) 0.971 1_555 1_555 no
C(21) H(21) 0.969 1_555 1_555 no
C(21) H(22) 1.934 1_555 1_555 no
C(21) H(23) 1.934 1_555 1_555 no
C(22) H(20) 1.940 1_555 1_555 no
C(22) H(21) 1.940 1_555 1_555 no
C(22) H(22) 0.970 1_555 1_555 no
C(22) H(23) 0.970 1_555 1_555 no
C(23) C(24) 1.21(4) 1_555 1_555 yes
C(23) C(25) 2.04(4) 1_555 1_555 yes
C(23) C(26) 2.19(4) 1_555 1_555 yes
C(23) H(24) 0.967 1_555 1_555 no
C(23) H(25) 0.973 1_555 1_555 no
C(23) H(26) 1.818 1_555 1_555 no
C(23) H(27) 1.821 1_555 1_555 no
C(23) H(29) 2.468 1_555 1_555 no
C(24) C(25) 1.53(4) 1_555 1_555 yes
C(24) C(26) 2.31(4) 1_555 1_555 yes
C(24) H(24) 1.781 1_555 1_555 no
C(24) H(25) 1.778 1_555 1_555 no
C(24) H(26) 0.972 1_555 1_555 no
C(24) H(27) 0.967 1_555 1_555 no
C(24) H(28) 2.061 1_555 1_555 no
C(24) H(29) 2.061 1_555 1_555 no
C(25) C(26) 1.28(4) 1_555 1_555 yes
C(25) H(25) 2.404 1_555 1_555 no
C(25) H(26) 2.107 1_555 1_555 no
C(25) H(27) 2.107 1_555 1_555 no
C(25) H(28) 0.971 1_555 1_555 no
C(25) H(29) 0.969 1_555 1_555 no
C(25) H(30) 1.845 1_555 1_555 no
C(25) H(31) 1.847 1_555 1_555 no
C(26) H(25) 2.632 1_555 1_555 no
C(26) H(26) 2.748 1_555 1_555 no
C(26) H(28) 1.846 1_555 1_555 no
C(26) H(29) 1.845 1_555 1_555 no
C(26) H(30) 0.969 1_555 1_555 no
C(26) H(31) 0.971 1_555 1_555 no

loop_
_geom_contact_atom_site_label_1
_geom_contact_atom_site_label_2
_geom_contact_distance
_geom_contact_site_symmetry_1
_geom_contact_site_symmetry_2
_geom_contact_publ_flag
K O(1) 2.768(8) 1_555 1_555 ?
K O(2) 2.64(1) 1_555 1_555 ?
S(1) C(12) 2.705(7) 1_555 1_555 ?
S(2) C(12) 2.681(7) 1_555 1_555 ?
S(4) C(16) 2.766(7) 1_555 1_555 ?
S(5) C(16) 2.773(7) 1_555 1_555 ?
N(1) C(12) 2.553(10) 1_555 1_555 ?
N(2) C(12) 2.53(1) 1_555 1_555 ?
N(3) C(16) 2.53(1) 1_555 1_555 ?
N(4) C(16) 2.559(10) 1_555 1_555 ?
C(1) C(7) 2.57(1) 1_555 1_555 ?
C(1) C(10) 2.60(1) 1_555 1_555 ?
C(2) C(6) 2.62(2) 1_555 1_555 ?
C(2) C(8) 2.57(1) 1_555 1_555 ?
C(3) C(7) 2.59(1) 1_555 1_555 ?
C(3) C(9) 2.61(1) 1_555 1_555 ?
C(4) C(8) 2.62(1) 1_555 1_555 ?
C(4) C(10) 2.59(1) 1_555 1_555 ?
C(5) C(6) 2.57(1) 1_555 1_555 ?
C(5) C(9) 2.61(1) 1_555 1_555 ?
K O(2) 2.64(1) 1_555 1_555 ?
K O(1) 2.768(8) 1_555 1_555 ?
K N(2) 2.810(8) 1_555 1_656 ?
K N(4) 2.832(8) 1_555 1_555 ?
K N(1) 2.879(7) 1_555 2_655 ?
K N(3) 2.935(9) 1_555 2_666 ?
K C(26) 3.55(3) 1_555 1_555 ?
O(1) O(2) 3.45(1) 1_555 1_555 ?
O(2) N(3) 3.52(1) 1_555 2_666 ?
O(2) C(19) 3.53(2) 1_555 1_555 ?
O(2) N(2) 3.55(1) 1_555 1_656 ?
N(1) N(2) 3.40(1) 1_555 2_554 ?
N(1) C(8) 3.49(1) 1_555 1_554 ?
C(3) C(13) 3.53(1) 1_555 1_556 ?
C(8) C(13) 3.45(1) 1_555 1_556 ?
